data_4085704
loop_
_publ_author_name
'Czauderna, Christine F.'
'Jarvis, Amanda G.'
'Heutz, Frank J. L.'
'Cordes, David B.'
'Slawin, Alexandra M. Z.'
'van der Vlugt, Jarl Ivar'
'Kamer, Paul C. J.'

_publ_section_title
;
 Chiral Wide-Bite-Angle Diphosphine Ligands: Synthesis, Coordination
 Chemistry, and Application in Pd-Catalyzed Allylic Alkylation
;
_journal_issue 9
_journal_name_full Organometallics
_journal_page_first 1608
_journal_paper_doi 10.1021/om5008055
_journal_volume 34
_journal_year 2015
_chemical_absolute_configuration rmad
_chemical_formula_moiety 'C56 H70 B2 O3 P2'
_chemical_formula_sum 'C56 H70 B2 O3 P2'
_chemical_formula_weight 874.73
_space_group_IT_number 1
_symmetry_cell_setting triclinic
_symmetry_Int_Tables_number 1
_symmetry_space_group_name_Hall 'P 1'
_symmetry_space_group_name_H-M 'P 1'
_atom_sites_solution_hydrogens geom
_atom_sites_solution_primary direct
_atom_sites_solution_secondary difmap
_cell_angle_alpha 83.17(5)
_cell_angle_beta 76.35(4)
_cell_angle_gamma 70.69(4)
_cell_formula_units_Z 1
_cell_length_a 9.115(3)
_cell_length_b 9.309(4)
_cell_length_c 17.363(8)
_cell_measurement_reflns_used 3031
_cell_measurement_temperature 173
_cell_measurement_theta_max 25.35
_cell_measurement_theta_min 2.32
_cell_volume 1349.8(10)
_computing_cell_refinement 'CrystalClear-SM Expert 2.0 rc13'
_computing_data_collection 'CrystalClear-SM Expert 2.0 rc13 (Rigaku, 2009)'
_computing_data_reduction 'CrystalClear-SM Expert 2.0 rc13'
_computing_molecular_graphics 'CrystalStructure 4.1'
_computing_publication_material 'CrystalStructure 4.1 (Rigaku, 2014)'
_computing_structure_refinement 'SHELXL-2013 (Sheldrick, 2013)'
_computing_structure_solution 'SHELXS97 (Sheldrick, 2008)'
_diffrn_ambient_temperature 173
_diffrn_detector_area_resol_mean 14.629
_diffrn_measured_fraction_theta_full 0.952
_diffrn_measured_fraction_theta_max 0.949
_diffrn_measurement_device_type 'Rigaku Mercury70'
_diffrn_measurement_method \w
_diffrn_radiation_type 'Mo K\a'
_diffrn_radiation_wavelength 0.71075
_diffrn_reflns_av_R_equivalents 0.0774
_diffrn_reflns_laue_measured_fraction_full 0.952
_diffrn_reflns_laue_measured_fraction_max 0.949
_diffrn_reflns_limit_h_max 8
_diffrn_reflns_limit_h_min -10
_diffrn_reflns_limit_k_max 10
_diffrn_reflns_limit_k_min -11
_diffrn_reflns_limit_l_max 20
_diffrn_reflns_limit_l_min -20
_diffrn_reflns_number 8023
_diffrn_reflns_point_group_measured_fraction_full 0.625
_diffrn_reflns_point_group_measured_fraction_max 0.623
_diffrn_reflns_theta_full 25.242
_diffrn_reflns_theta_max 25.284
_diffrn_reflns_theta_min 2.417
_diffrn_standards_number 0
_exptl_absorpt_coefficient_mu 0.120
_exptl_absorpt_correction_T_max 0.998
_exptl_absorpt_correction_T_min 0.509
_exptl_absorpt_correction_type multi-scan
_exptl_absorpt_process_details 'REQAB (Rigaku, 1998)'
_exptl_crystal_colour colorless
_exptl_crystal_density_diffrn 1.076
_exptl_crystal_density_method 'not measured'
_exptl_crystal_description platelet
_exptl_crystal_F_000 470.00
_exptl_crystal_size_max 0.150
_exptl_crystal_size_mid 0.050
_exptl_crystal_size_min 0.020
_refine_diff_density_max 0.40
_refine_diff_density_min -0.30
_refine_ls_abs_structure_details
;
 Flack x determined using 944 quotients [(I+)-(I-)]/[(I+)+(I-)]
 (Parsons and Flack (2004), Acta Cryst. A60, s61).
;
_refine_ls_abs_structure_Flack 0.05(17)
_refine_ls_extinction_coef 0.032(4)
_refine_ls_extinction_method SHELXL
_refine_ls_goodness_of_fit_ref 1.062
_refine_ls_hydrogen_treatment constr
_refine_ls_number_parameters 575
_refine_ls_number_reflns 6109
_refine_ls_number_restraints 3
_refine_ls_R_factor_all 0.1418
_refine_ls_R_factor_gt 0.0816
_refine_ls_shift/su_max 0.000
_refine_ls_structure_factor_coef Fsqd
_refine_ls_weighting_details 'w = 1/[\s^2^(Fo^2^)+(0.0757P)^2^+0.0000P] where P=(Fo^2^+2Fc^2^)/3'
_refine_ls_weighting_scheme calc
_refine_ls_wR_factor_gt 0.1751
_refine_ls_wR_factor_ref 0.2154
_reflns_number_gt 3524
_reflns_number_total 6109
_reflns_threshold_expression F^2^>2.0\s(F^2^)
_cod_data_source_file om5008055_si_002.cif
_cod_data_source_block 13
_cod_depositor_comments 'Adding full bibliography for 4085704--4085706.cif.'
_cod_original_cell_volume 1349.9(10)
_cod_database_code 4085704
_shelxl_res_file
;
TITL ccpk27
CELL  0.71075 9.11530 9.30940 17.36280 83.167 76.351 70.695
ZERR  1 0.00310 0.00350 0.00800 0.046 0.043 0.037
LATT -1
SFAC C H B O P
UNIT 56 70 2 3 2
L.S. 5
FMAP 2
PLAN 5
BOND $H
CONF
LIST 4
TEMP -100
ACTA
SIZE 0.020 0.050 0.150
WGHT    0.075700
EXTI    0.032146
FVAR       2.29334
P1    5    0.602100    0.129280    0.691286    11.00000    0.06822    0.03276 =
         0.05489    0.00494   -0.02628   -0.01795
P2    5    0.577903    0.082629    1.003430    11.00000    0.05227    0.04499 =
         0.05602    0.00651   -0.01975   -0.01681
O1    4    0.543097   -0.139830    0.624038    11.00000    0.07228    0.04136 =
         0.04583   -0.00317   -0.02671   -0.01732
O2    4    0.699336    0.002117    0.838852    11.00000    0.07734    0.03835 =
         0.05030    0.00158   -0.02644   -0.02402
O3    4    0.872768    0.049725    1.066326    11.00000    0.04504    0.05122 =
         0.05737   -0.00667   -0.01735   -0.01254
C1    1    0.636673   -0.069933    0.726488    11.00000    0.04998    0.03778 =
         0.03702   -0.00320   -0.01708   -0.01025
C2    1    0.607650   -0.182783    0.692425    11.00000    0.06813    0.03600 =
         0.04148    0.00337   -0.01846   -0.01564
C3    1    0.640064   -0.332212    0.722458    11.00000    0.10193    0.03646 =
         0.06197    0.00509   -0.04835   -0.02708
AFIX  43
H3    2    0.626245   -0.407069    0.694598    11.00000   -1.20000
AFIX   0
C4    1    0.692730   -0.372675    0.793239    11.00000    0.12801    0.03577 =
         0.09239   -0.00486   -0.06035   -0.03143
AFIX  43
H4    2    0.708931   -0.473347    0.815844    11.00000   -1.20000
AFIX   0
C5    1    0.721083   -0.264003    0.830115    11.00000    0.10376    0.04264 =
         0.05453    0.01861   -0.05459   -0.02854
AFIX  43
H5    2    0.761023   -0.290595    0.877450    11.00000   -1.20000
AFIX   0
C6    1    0.690643   -0.112914    0.797395    11.00000    0.07971    0.04695 =
         0.04920    0.00393   -0.02744   -0.01744
C7    1    0.398795    0.230970    0.736972    11.00000    0.06348    0.03326 =
         0.07044    0.00252   -0.01896   -0.02048
C8    1    0.366755    0.377718    0.763530    11.00000    0.08617    0.03817 =
         0.17321    0.00338   -0.03974   -0.03845
AFIX  43
H8    2    0.449411    0.421358    0.758349    11.00000   -1.20000
AFIX   0
C9    1    0.207687    0.457986    0.798139    11.00000    0.05658    0.04562 =
         0.27385   -0.04125    0.01918    0.00694
AFIX  43
H9    2    0.184253    0.558250    0.814692    11.00000   -1.20000
AFIX   0
C10   1    0.085687    0.397128    0.808826    11.00000    0.05547    0.06694 =
         0.27480   -0.01867   -0.00584   -0.02660
AFIX  43
H10   2   -0.019702    0.453203    0.833078    11.00000   -1.20000
AFIX   0
C11   1    0.120933    0.249160    0.782851    11.00000    0.07498    0.05480 =
         0.19931   -0.01085   -0.04897   -0.02223
AFIX  43
H11   2    0.039140    0.203896    0.789444    11.00000   -1.20000
AFIX   0
C12   1    0.275100    0.170820    0.747816    11.00000    0.06530    0.04898 =
         0.08817   -0.00929   -0.01841   -0.02387
AFIX  43
H12   2    0.297260    0.071425    0.730408    11.00000   -1.20000
AFIX   0
C13   1    0.603435    0.139071    0.585818    11.00000    0.07721    0.05665 =
         0.04716   -0.00124   -0.00746   -0.04129
C14   1    0.744713    0.066160    0.535304    11.00000    0.07858    0.07655 =
         0.04317   -0.00251   -0.00147   -0.05245
AFIX  43
H14   2    0.833729    0.006124    0.556742    11.00000   -1.20000
AFIX   0
C15   1    0.757754    0.080140    0.452384    11.00000    0.12750    0.11821 =
         0.03422   -0.02005    0.00895   -0.07706
AFIX  43
H15   2    0.855030    0.028681    0.418458    11.00000   -1.20000
AFIX   0
C16   1    0.630572    0.167775    0.420334    11.00000    0.19139    0.12747 =
         0.09066    0.03494   -0.05476   -0.11733
AFIX  43
H16   2    0.638969    0.177391    0.364502    11.00000   -1.20000
AFIX   0
C17   1    0.489205    0.242185    0.471241    11.00000    0.15081    0.09348 =
         0.07105    0.03984   -0.07810   -0.07028
AFIX  43
H17   2    0.400405    0.302408    0.449690    11.00000   -1.20000
AFIX   0
C18   1    0.475668    0.229917    0.553114    11.00000    0.09371    0.05743 =
         0.07562    0.01346   -0.03868   -0.03379
AFIX  43
H18   2    0.379068    0.283622    0.586777    11.00000   -1.20000
AFIX   0
C19   1    0.551043   -0.258058    0.573494    11.00000    0.08059    0.03568 =
         0.04652   -0.00595   -0.01877   -0.01613
AFIX  13
H19   2    0.505267   -0.334687    0.606639    11.00000   -1.20000
AFIX   0
C20   1    0.446372   -0.176836    0.513827    11.00000    0.06781    0.03933 =
         0.05008    0.00003   -0.02331   -0.01683
AFIX  13
H20   2    0.497623   -0.104063    0.480534    11.00000   -1.20000
AFIX   0
C21   1    0.451379   -0.296477    0.458202    11.00000    0.08384    0.06569 =
         0.04333   -0.00547   -0.01823   -0.02758
AFIX  23
H21A  2    0.389736   -0.245243    0.417226    11.00000   -1.20000
H21B  2    0.400840   -0.370429    0.489176    11.00000   -1.20000
AFIX   0
C22   1    0.627301   -0.384363    0.416486    11.00000    0.10347    0.05847 =
         0.03778   -0.00909   -0.02783   -0.01390
AFIX  23
H22A  2    0.626374   -0.462939    0.383030    11.00000   -1.20000
H22B  2    0.674989   -0.312070    0.381658    11.00000   -1.20000
AFIX   0
C23   1    0.728226   -0.460391    0.478320    11.00000    0.07445    0.04997 =
         0.06548   -0.00983   -0.00915   -0.02407
AFIX  13
H23   2    0.680614   -0.535488    0.511810    11.00000   -1.20000
AFIX   0
C24   1    0.724757   -0.339468    0.531883    11.00000    0.06854    0.03807 =
         0.05494    0.00047   -0.02570   -0.00748
AFIX  23
H24A  2    0.771660   -0.264026    0.499746    11.00000   -1.20000
H24B  2    0.788847   -0.388212    0.572227    11.00000   -1.20000
AFIX   0
C25   1    0.278183   -0.082457    0.553806    11.00000    0.06744    0.06037 =
         0.04345    0.00743   -0.02215   -0.02354
AFIX  13
H25   2    0.288981   -0.013056    0.590398    11.00000   -1.20000
AFIX   0
C26   1    0.177669   -0.178185    0.603180    11.00000    0.07950    0.08653 =
         0.06502    0.01916    0.00074   -0.01271
AFIX 137
H26A  2    0.232781   -0.240282    0.643733    11.00000   -1.20000
H26B  2    0.161782   -0.244888    0.568432    11.00000   -1.20000
H26C  2    0.074269   -0.110503    0.628898    11.00000   -1.20000
AFIX   0
C27   1    0.183857    0.018773    0.492304    11.00000    0.08229    0.04501 =
         0.07067    0.00817   -0.02910   -0.02172
AFIX 137
H27A  2    0.087486    0.092926    0.520183    11.00000   -1.20000
H27B  2    0.154385   -0.045664    0.461862    11.00000   -1.20000
H27C  2    0.250348    0.072754    0.456170    11.00000   -1.20000
AFIX   0
C28   1    0.901772   -0.545929    0.438846    11.00000    0.07927    0.05669 =
         0.09277   -0.01099   -0.01859   -0.00695
AFIX 137
H28A  2    0.947964   -0.475040    0.403135    11.00000   -1.20000
H28B  2    0.903354   -0.628897    0.408494    11.00000   -1.20000
H28C  2    0.963973   -0.588057    0.479894    11.00000   -1.20000
AFIX   0
C31   1    0.785862    0.012154    0.955098    11.00000    0.04239    0.03171 =
         0.04572    0.00027   -0.01720   -0.01294
C32   1    0.827123   -0.032593    0.877405    11.00000    0.06187    0.02824 =
         0.04642    0.00255   -0.01953   -0.01036
C33   1    0.982562   -0.093145    0.835629    11.00000    0.06310    0.03938 =
         0.06369   -0.00920   -0.01887   -0.01568
AFIX  43
H33   2    1.004827   -0.123286    0.782626    11.00000   -1.20000
AFIX   0
C34   1    1.103352   -0.107690    0.874373    11.00000    0.04975    0.04514 =
         0.05426   -0.00904   -0.00298   -0.01620
AFIX  43
H34   2    1.210256   -0.151732    0.847465    11.00000   -1.20000
AFIX   0
C35   1    1.075240   -0.061121    0.950137    11.00000    0.04435    0.04162 =
         0.05286   -0.01096   -0.00561   -0.00797
AFIX  43
H35   2    1.161061   -0.067199    0.973880    11.00000   -1.20000
AFIX   0
C36   1    0.917393   -0.004399    0.991820    11.00000    0.05863    0.04033 =
         0.04114    0.00165   -0.00616   -0.02996
C37   1    0.516848    0.284615    0.988795    11.00000    0.05972    0.04169 =
         0.09105    0.02026   -0.02851   -0.01701
C38   1    0.365003    0.359051    0.976704    11.00000    0.07111    0.05362 =
         0.13865    0.03189   -0.03761   -0.02046
AFIX  43
H38   2    0.295784    0.303526    0.974044    11.00000   -1.20000
AFIX   0
C39   1    0.314988    0.520363    0.968361    11.00000    0.06426    0.06753 =
         0.19695    0.04815   -0.02840   -0.01464
AFIX  43
H39   2    0.214528    0.572642    0.955406    11.00000   -1.20000
AFIX   0
C40   1    0.409123    0.602811    0.978662    11.00000    0.07885    0.03096 =
         0.20809    0.01674   -0.03991   -0.00551
AFIX  43
H40   2    0.368282    0.710863    0.978356    11.00000   -1.20000
AFIX   0
C41   1    0.561293    0.530644    0.989367    11.00000    0.08468    0.04660 =
         0.11988    0.02108   -0.02342   -0.02531
AFIX  43
H41   2    0.628684    0.587481    0.993008    11.00000   -1.20000
AFIX   0
C42   1    0.616273    0.366183    0.994950    11.00000    0.05523    0.04049 =
         0.08519    0.00486   -0.01280   -0.00580
AFIX  43
H42   2    0.720729    0.313622    1.002855    11.00000   -1.20000
AFIX   0
C43   1    0.557343    0.050188    1.110951    11.00000    0.04512    0.03326 =
         0.05342   -0.00349   -0.01061   -0.01438
C44   1    0.483262    0.165049    1.162779    11.00000    0.05330    0.06088 =
         0.05574   -0.00604   -0.01578   -0.02328
AFIX  43
H44   2    0.449816    0.267049    1.142114    11.00000   -1.20000
AFIX   0
C45   1    0.455417    0.137945    1.244012    11.00000    0.06104    0.07972 =
         0.05454   -0.01449   -0.01192   -0.01649
AFIX  43
H45   2    0.402879    0.219603    1.278721    11.00000   -1.20000
AFIX   0
C46   1    0.505997   -0.011662    1.273979    11.00000    0.05657    0.07628 =
         0.04709   -0.00882   -0.00580   -0.02305
AFIX  43
H46   2    0.489994   -0.031543    1.329774    11.00000   -1.20000
AFIX   0
C47   1    0.578111   -0.130236    1.224712    11.00000    0.09017    0.04986 =
         0.06297    0.00820   -0.02844   -0.02466
AFIX  43
H47   2    0.610358   -0.231500    1.246490    11.00000   -1.20000
AFIX   0
C48   1    0.605533   -0.103019    1.140317    11.00000    0.06387    0.04558 =
         0.05502    0.00284   -0.02653   -0.02320
AFIX  43
H48   2    0.654214   -0.184697    1.105389    11.00000   -1.20000
AFIX   0
C49   1    0.995215    0.019686    1.113526    11.00000    0.05027    0.06458 =
         0.04956   -0.00334   -0.02376   -0.02503
AFIX  13
H49   2    1.090626    0.044322    1.080757    11.00000   -1.20000
AFIX   0
C50   1    0.920589    0.124187    1.183666    11.00000    0.04767    0.08002 =
         0.05269   -0.01597   -0.00952   -0.02739
AFIX  13
H50   2    0.827362    0.095206    1.215956    11.00000   -1.20000
AFIX   0
C51   1    1.045725    0.090665    1.234669    11.00000    0.06740    0.15123 =
         0.06463   -0.03519   -0.00387   -0.05908
AFIX  23
H51A  2    1.000985    0.154535    1.281532    11.00000   -1.20000
H51B  2    1.139429    0.117964    1.203460    11.00000   -1.20000
AFIX   0
C52   1    1.099325   -0.081218    1.263016    11.00000    0.07086    0.18161 =
         0.07027    0.02652   -0.03726   -0.04575
AFIX  23
H52A  2    1.179925   -0.098513    1.295522    11.00000   -1.20000
H52B  2    1.006796   -0.107139    1.296721    11.00000   -1.20000
AFIX   0
C53   1    1.168494   -0.183915    1.193572    11.00000    0.06987    0.12731 =
         0.05297    0.01246   -0.02799   -0.01130
AFIX  13
H53   2    1.264018   -0.159457    1.160818    11.00000   -1.20000
AFIX   0
C54   1    1.042694   -0.151638    1.142604    11.00000    0.04948    0.06756 =
         0.06134    0.00714   -0.01212   -0.01374
AFIX  23
H54A  2    0.947548   -0.175821    1.174301    11.00000   -1.20000
H54B  2    1.086125   -0.217024    1.096316    11.00000   -1.20000
AFIX   0
C55   1    0.860867    0.291423    1.154953    11.00000    0.11006    0.05567 =
         0.06913   -0.02230   -0.00764   -0.04600
AFIX  13
H55   2    0.777495    0.297568    1.125082    11.00000   -1.20000
AFIX   0
C56   1    0.982747    0.353144    1.097294    11.00000    0.12080    0.09472 =
         0.10083   -0.00519   -0.00126   -0.05652
AFIX 137
H56A  2    1.018215    0.298374    1.048030    11.00000   -1.20000
H56B  2    1.074139    0.338744    1.121201    11.00000   -1.20000
H56C  2    0.934186    0.461967    1.085608    11.00000   -1.20000
AFIX   0
C57   1    0.774393    0.401019    1.225511    11.00000    0.16319    0.08002 =
         0.09986   -0.03323    0.00733   -0.06057
AFIX 137
H57A  2    0.730060    0.504859    1.204320    11.00000   -1.20000
H57B  2    0.850808    0.399725    1.257143    11.00000   -1.20000
H57C  2    0.688421    0.366771    1.259039    11.00000   -1.20000
AFIX   0
C58   1    1.218410   -0.355267    1.220612    11.00000    0.11100    0.12152 =
         0.14800    0.07211   -0.06212   -0.00406
AFIX 137
H58A  2    1.128245   -0.377936    1.257230    11.00000   -1.20000
H58B  2    1.307342   -0.378161    1.247462    11.00000   -1.20000
H58C  2    1.251122   -0.417767    1.174195    11.00000   -1.20000
AFIX   0
B1    3    0.755299    0.227118    0.699439    11.00000    0.07239    0.03852 =
         0.07075   -0.00136   -0.00526   -0.02123
AFIX  33  1.1000
H1A   2    0.875105    0.158551    0.670408    11.00000   -1.50000
H1B   2    0.725335    0.341439    0.670179    11.00000   -1.50000
H1C   2    0.752311    0.236830    0.762353    11.00000   -1.50000
AFIX   0
B31   3    0.433812   -0.007658    0.979539    11.00000    0.06119    0.08879 =
         0.06700    0.00854   -0.02231   -0.04022
AFIX  33  1.1000
H31A  2    0.478192   -0.131977    0.989754    11.00000   -1.50000
H31B  2    0.315861    0.037900    1.018072    11.00000   -1.50000
H31C  2    0.424688    0.019288    0.917078    11.00000   -1.50000
AFIX   0
HKLF 4
 
REM  ccpk27
REM R1 =  0.0816 for    3524 Fo > 4sig(Fo)  and  0.1418 for all    6109 data
REM    575 parameters refined using      3 restraints
 
END  
     
WGHT      0.0757      0.0000 

REM Highest difference peak  0.395,  deepest hole -0.303,  1-sigma level  0.060
Q1    1   0.5212  0.0682  0.5921  11.00000  0.05    0.30
Q2    1   0.4387  0.6399  1.0368  11.00000  0.05    0.29
Q3    1   0.4754  0.1994  0.8556  11.00000  0.05    0.27
Q4    1   1.2205 -0.1406  1.2909  11.00000  0.05    0.26
Q5    1   0.6610  0.1398  1.1076  11.00000  0.05    0.24
;

loop_
_symmetry_equiv_pos_site_id
_symmetry_equiv_pos_as_xyz
1 +X,+Y,+Z

loop_
_atom_site_label
_atom_site_type_symbol
_atom_site_fract_x
_atom_site_fract_y
_atom_site_fract_z
_atom_site_U_iso_or_equiv
_atom_site_adp_type
_atom_site_occupancy
_atom_site_symmetry_multiplicity
_atom_site_calc_flag
_atom_site_refinement_flags
P1 P 0.6021(3) 0.1293(3) 0.69129(16) 0.0497(8) Uani 1 1 d .
P2 P 0.5779(3) 0.0826(3) 1.00343(17) 0.0500(8) Uani 1 1 d .
O1 O 0.5431(8) -0.1398(7) 0.6240(4) 0.0507(19) Uani 1 1 d .
O2 O 0.6993(9) 0.0021(7) 0.8388(4) 0.0519(19) Uani 1 1 d .
O3 O 0.8728(8) 0.0497(7) 1.0663(4) 0.0503(19) Uani 1 1 d .
C1 C 0.6367(12) -0.0699(11) 0.7265(6) 0.041(3) Uani 1 1 d .
C2 C 0.6077(13) -0.1828(11) 0.6924(6) 0.048(3) Uani 1 1 d .
C3 C 0.6401(14) -0.3322(11) 0.7225(6) 0.061(4) Uani 1 1 d .
C4 C 0.6927(16) -0.3727(12) 0.7932(8) 0.077(4) Uani 1 1 d .
C5 C 0.7211(13) -0.2640(11) 0.8301(6) 0.061(3) Uani 1 1 d .
C6 C 0.6906(14) -0.1129(11) 0.7974(6) 0.057(3) Uani 1 1 d .
C7 C 0.3988(14) 0.2310(11) 0.7370(7) 0.054(3) Uani 1 1 d .
C8 C 0.3668(17) 0.3777(12) 0.7635(9) 0.093(5) Uani 1 1 d .
C9 C 0.2077(18) 0.4580(15) 0.7981(12) 0.138(7) Uani 1 1 d .
C10 C 0.0857(18) 0.3971(17) 0.8088(13) 0.135(8) Uani 1 1 d .
C11 C 0.1209(18) 0.2492(15) 0.7829(11) 0.105(6) Uani 1 1 d .
C12 C 0.2751(15) 0.1708(13) 0.7478(7) 0.065(3) Uani 1 1 d .
C13 C 0.6034(16) 0.1391(13) 0.5858(7) 0.056(3) Uani 1 1 d .
C14 C 0.7447(17) 0.0662(14) 0.5353(7) 0.061(3) Uani 1 1 d .
C15 C 0.758(2) 0.0801(18) 0.4524(7) 0.087(4) Uani 1 1 d .
C16 C 0.631(3) 0.168(2) 0.4203(11) 0.118(7) Uani 1 1 d .
C17 C 0.489(2) 0.2422(17) 0.4712(9) 0.091(5) Uani 1 1 d .
C18 C 0.4757(16) 0.2299(13) 0.5531(7) 0.071(4) Uani 1 1 d .
C19 C 0.5510(13) -0.2581(10) 0.5735(6) 0.053(3) Uani 1 1 d .
C20 C 0.4464(13) -0.1768(11) 0.5138(6) 0.051(3) Uani 1 1 d .
C21 C 0.4514(14) -0.2965(13) 0.4582(6) 0.062(3) Uani 1 1 d .
C22 C 0.6273(14) -0.3844(12) 0.4165(6) 0.067(4) Uani 1 1 d .
C23 C 0.7282(14) -0.4604(12) 0.4783(7) 0.062(3) Uani 1 1 d .
C24 C 0.7248(13) -0.3395(11) 0.5319(6) 0.054(3) Uani 1 1 d .
C25 C 0.2782(13) -0.0825(12) 0.5538(6) 0.055(3) Uani 1 1 d .
C26 C 0.1777(15) -0.1782(15) 0.6032(7) 0.085(4) Uani 1 1 d .
C27 C 0.1839(14) 0.0188(11) 0.4923(6) 0.064(3) Uani 1 1 d .
C28 C 0.9018(15) -0.5459(13) 0.4389(8) 0.079(4) Uani 1 1 d .
C31 C 0.7859(12) 0.0121(10) 0.9551(6) 0.038(3) Uani 1 1 d .
C32 C 0.8271(14) -0.0326(10) 0.8774(6) 0.045(3) Uani 1 1 d .
C33 C 0.9826(14) -0.0931(11) 0.8356(7) 0.054(3) Uani 1 1 d .
C34 C 1.1034(13) -0.1077(11) 0.8744(6) 0.050(3) Uani 1 1 d .
C35 C 1.0752(13) -0.0611(11) 0.9501(6) 0.048(3) Uani 1 1 d .
C36 C 0.9174(13) -0.0044(10) 0.9918(6) 0.044(3) Uani 1 1 d .
C37 C 0.5169(14) 0.2846(12) 0.9888(8) 0.064(3) Uani 1 1 d .
C38 C 0.3650(15) 0.3590(13) 0.9767(9) 0.088(4) Uani 1 1 d .
C39 C 0.3150(17) 0.5204(16) 0.9684(11) 0.116(6) Uani 1 1 d .
C40 C 0.4091(18) 0.6028(13) 0.9787(11) 0.109(6) Uani 1 1 d .
C41 C 0.5613(17) 0.5306(13) 0.9894(8) 0.084(4) Uani 1 1 d .
C42 C 0.6163(14) 0.3662(12) 0.9950(7) 0.064(3) Uani 1 1 d .
C43 C 0.5573(12) 0.0502(10) 1.1110(6) 0.043(3) Uani 1 1 d .
C44 C 0.4833(13) 0.1651(13) 1.1628(6) 0.054(3) Uani 1 1 d .
C45 C 0.4554(14) 0.1379(14) 1.2440(7) 0.066(3) Uani 1 1 d .
C46 C 0.5060(13) -0.0117(14) 1.2740(7) 0.060(3) Uani 1 1 d .
C47 C 0.5781(14) -0.1302(13) 1.2247(7) 0.066(3) Uani 1 1 d .
C48 C 0.6055(12) -0.1030(11) 1.1403(6) 0.051(3) Uani 1 1 d .
C49 C 0.9952(12) 0.0197(11) 1.1135(6) 0.051(3) Uani 1 1 d .
C50 C 0.9206(12) 0.1242(13) 1.1837(6) 0.057(3) Uani 1 1 d .
C51 C 1.0457(15) 0.0907(19) 1.2347(8) 0.087(4) Uani 1 1 d .
C52 C 1.0993(17) -0.081(2) 1.2630(8) 0.105(6) Uani 1 1 d .
C53 C 1.1685(15) -0.1839(17) 1.1936(8) 0.087(4) Uani 1 1 d .
C54 C 1.0427(13) -0.1516(12) 1.1426(6) 0.061(3) Uani 1 1 d .
C55 C 0.8609(17) 0.2914(13) 1.1549(7) 0.073(4) Uani 1 1 d .
C56 C 0.9828(18) 0.3531(17) 1.0973(9) 0.103(5) Uani 1 1 d .
C57 C 0.774(2) 0.4010(16) 1.2255(9) 0.112(5) Uani 1 1 d .
C58 C 1.2184(19) -0.3553(17) 1.2206(10) 0.136(7) Uani 1 1 d .
B1 B 0.7553(17) 0.2271(14) 0.6994(8) 0.061(4) Uani 1 1 d .
B31 B 0.4338(17) -0.0077(17) 0.9795(9) 0.068(4) Uani 1 1 d .
H1A H 0.87511 0.15855 0.67041 0.0921 Uiso 1 1 d .
H31A H 0.47819 -0.13198 0.98975 0.1014 Uiso 1 1 d .
H3 H 0.62624 -0.40707 0.6946 0.0727 Uiso 1 1 calc R
H4 H 0.70893 -0.47335 0.81584 0.0927 Uiso 1 1 calc R
H5 H 0.76102 -0.2906 0.87745 0.0728 Uiso 1 1 calc R
H8 H 0.44941 0.42136 0.75835 0.1115 Uiso 1 1 calc R
H9 H 0.18425 0.55825 0.81469 0.1652 Uiso 1 1 calc R
H10 H -0.0197 0.4532 0.83308 0.1616 Uiso 1 1 calc R
H11 H 0.03914 0.2039 0.78944 0.1263 Uiso 1 1 calc R
H12 H 0.29726 0.07142 0.73041 0.0780 Uiso 1 1 calc R
H14 H 0.83373 0.00612 0.55674 0.0732 Uiso 1 1 calc R
H15 H 0.85503 0.02868 0.41846 0.1040 Uiso 1 1 calc R
H16 H 0.63897 0.17739 0.3645 0.1422 Uiso 1 1 calc R
H17 H 0.4004 0.30241 0.44969 0.1094 Uiso 1 1 calc R
H18 H 0.37907 0.28362 0.58678 0.0849 Uiso 1 1 calc R
H19 H 0.50527 -0.33469 0.60664 0.0642 Uiso 1 1 calc R
H20 H 0.49762 -0.10406 0.48053 0.0608 Uiso 1 1 calc R
H21A H 0.38974 -0.24524 0.41723 0.0745 Uiso 1 1 calc R
H21B H 0.40084 -0.37043 0.48918 0.0745 Uiso 1 1 calc R
H22A H 0.62637 -0.46294 0.38303 0.0799 Uiso 1 1 calc R
H22B H 0.67499 -0.31207 0.38166 0.0799 Uiso 1 1 calc R
H23 H 0.68061 -0.53549 0.51181 0.0750 Uiso 1 1 calc R
H24A H 0.77166 -0.26403 0.49975 0.0650 Uiso 1 1 calc R
H24B H 0.78885 -0.38821 0.57223 0.0650 Uiso 1 1 calc R
H25 H 0.28898 -0.01306 0.5904 0.0662 Uiso 1 1 calc R
H26A H 0.23278 -0.24028 0.64373 0.1022 Uiso 1 1 calc R
H26B H 0.16178 -0.24489 0.56843 0.1022 Uiso 1 1 calc R
H26C H 0.07427 -0.1105 0.6289 0.1022 Uiso 1 1 calc R
H27A H 0.08749 0.09293 0.52018 0.0770 Uiso 1 1 calc R
H27B H 0.15439 -0.04566 0.46186 0.0770 Uiso 1 1 calc R
H27C H 0.25035 0.07275 0.45617 0.0770 Uiso 1 1 calc R
H28A H 0.94796 -0.47504 0.40314 0.0949 Uiso 1 1 calc R
H28B H 0.90335 -0.6289 0.40849 0.0949 Uiso 1 1 calc R
H28C H 0.96397 -0.58806 0.47989 0.0949 Uiso 1 1 calc R
H33 H 1.00483 -0.12329 0.78263 0.0647 Uiso 1 1 calc R
H34 H 1.21026 -0.15173 0.84747 0.0602 Uiso 1 1 calc R
H35 H 1.16106 -0.0672 0.97388 0.0572 Uiso 1 1 calc R
H38 H 0.29578 0.30353 0.97404 0.1055 Uiso 1 1 calc R
H39 H 0.21453 0.57264 0.95541 0.1387 Uiso 1 1 calc R
H40 H 0.36828 0.71086 0.97836 0.1309 Uiso 1 1 calc R
H41 H 0.62868 0.58748 0.99301 0.1012 Uiso 1 1 calc R
H42 H 0.72073 0.31362 1.00285 0.0764 Uiso 1 1 calc R
H44 H 0.44982 0.26705 1.14211 0.0651 Uiso 1 1 calc R
H45 H 0.40288 0.2196 1.27872 0.0787 Uiso 1 1 calc R
H46 H 0.48999 -0.03154 1.32977 0.0717 Uiso 1 1 calc R
H47 H 0.61036 -0.2315 1.24649 0.0789 Uiso 1 1 calc R
H48 H 0.65421 -0.1847 1.10539 0.0615 Uiso 1 1 calc R
H49 H 1.09063 0.04432 1.08076 0.0607 Uiso 1 1 calc R
H50 H 0.82736 0.09521 1.21596 0.0688 Uiso 1 1 calc R
H51A H 1.00098 0.15453 1.28153 0.1047 Uiso 1 1 calc R
H51B H 1.13943 0.11796 1.20346 0.1047 Uiso 1 1 calc R
H52A H 1.17993 -0.09851 1.29552 0.1258 Uiso 1 1 calc R
H52B H 1.0068 -0.10714 1.29672 0.1258 Uiso 1 1 calc R
H53 H 1.26402 -0.15946 1.16082 0.1046 Uiso 1 1 calc R
H54A H 0.94755 -0.17582 1.1743 0.0737 Uiso 1 1 calc R
H54B H 1.08613 -0.21702 1.09632 0.0737 Uiso 1 1 calc R
H55 H 0.7775 0.29757 1.12508 0.0882 Uiso 1 1 calc R
H56A H 1.01822 0.29837 1.04803 0.1242 Uiso 1 1 calc R
H56B H 1.07414 0.33874 1.1212 0.1242 Uiso 1 1 calc R
H56C H 0.93419 0.46197 1.08561 0.1242 Uiso 1 1 calc R
H57A H 0.73006 0.50486 1.20432 0.1347 Uiso 1 1 calc R
H57B H 0.85081 0.39973 1.25714 0.1347 Uiso 1 1 calc R
H57C H 0.68842 0.36677 1.25904 0.1347 Uiso 1 1 calc R
H58A H 1.12824 -0.37794 1.25723 0.1628 Uiso 1 1 calc R
H58B H 1.30734 -0.37816 1.24746 0.1628 Uiso 1 1 calc R
H58C H 1.25112 -0.41777 1.1742 0.1628 Uiso 1 1 calc R
H1B H 0.72534 0.34144 0.67018 0.0921 Uiso 1 1 calc R
H1C H 0.75231 0.23683 0.76235 0.0921 Uiso 1 1 calc R
H31B H 0.31586 0.0379 1.01807 0.1014 Uiso 1 1 calc R
H31C H 0.42469 0.01929 0.91708 0.1014 Uiso 1 1 calc R

loop_
_atom_site_aniso_label
_atom_site_aniso_U_11
_atom_site_aniso_U_22
_atom_site_aniso_U_33
_atom_site_aniso_U_12
_atom_site_aniso_U_13
_atom_site_aniso_U_23
P1 0.068(2) 0.0328(13) 0.0549(19) -0.0180(14) -0.0263(17) 0.0049(12)
P2 0.0523(19) 0.0450(15) 0.0560(19) -0.0168(13) -0.0198(16) 0.0065(13)
O1 0.072(5) 0.041(4) 0.046(4) -0.017(3) -0.027(4) -0.003(3)
O2 0.077(5) 0.038(4) 0.050(4) -0.024(4) -0.026(4) 0.002(3)
O3 0.045(4) 0.051(4) 0.057(5) -0.013(3) -0.017(4) -0.007(4)
C1 0.050(7) 0.038(5) 0.037(6) -0.010(5) -0.017(5) -0.003(5)
C2 0.068(8) 0.036(5) 0.041(6) -0.016(5) -0.018(6) 0.003(5)
C3 0.102(10) 0.036(6) 0.062(7) -0.027(6) -0.048(8) 0.005(5)
C4 0.128(12) 0.036(6) 0.092(9) -0.031(7) -0.060(9) -0.005(6)
C5 0.104(10) 0.043(6) 0.055(7) -0.029(6) -0.055(7) 0.019(5)
C6 0.080(9) 0.047(6) 0.049(7) -0.017(6) -0.027(7) 0.004(6)
C7 0.063(8) 0.033(5) 0.070(8) -0.020(6) -0.019(7) 0.003(5)
C8 0.086(10) 0.038(6) 0.173(15) -0.038(7) -0.040(10) 0.003(8)
C9 0.057(10) 0.046(8) 0.27(2) 0.007(8) 0.019(12) -0.041(11)
C10 0.055(9) 0.067(9) 0.27(2) -0.027(8) -0.006(12) -0.019(12)
C11 0.075(11) 0.055(8) 0.199(18) -0.022(8) -0.049(12) -0.011(10)
C12 0.065(9) 0.049(7) 0.088(9) -0.024(7) -0.018(8) -0.009(6)
C13 0.077(9) 0.057(7) 0.047(7) -0.041(7) -0.007(7) -0.001(6)
C14 0.079(9) 0.077(8) 0.043(7) -0.052(7) -0.001(7) -0.003(6)
C15 0.128(13) 0.118(12) 0.034(8) -0.077(11) 0.009(8) -0.020(7)
C16 0.19(2) 0.127(15) 0.091(14) -0.117(15) -0.055(15) 0.035(12)
C17 0.151(16) 0.093(11) 0.071(10) -0.070(11) -0.078(11) 0.040(9)
C18 0.094(10) 0.057(7) 0.076(9) -0.034(7) -0.039(8) 0.013(6)
C19 0.081(9) 0.036(5) 0.047(6) -0.016(6) -0.019(7) -0.006(5)
C20 0.068(8) 0.039(5) 0.050(7) -0.017(5) -0.023(6) 0.000(5)
C21 0.084(9) 0.066(7) 0.043(7) -0.028(7) -0.018(7) -0.005(6)
C22 0.103(10) 0.058(7) 0.038(7) -0.014(7) -0.028(7) -0.009(5)
C23 0.074(9) 0.050(6) 0.065(8) -0.024(6) -0.009(7) -0.010(6)
C24 0.069(8) 0.038(5) 0.055(7) -0.007(5) -0.026(6) 0.000(5)
C25 0.067(8) 0.060(7) 0.043(7) -0.024(6) -0.022(6) 0.007(6)
C26 0.080(10) 0.087(9) 0.065(9) -0.013(8) 0.001(8) 0.019(7)
C27 0.082(9) 0.045(6) 0.071(8) -0.022(6) -0.029(7) 0.008(6)
C28 0.079(10) 0.057(7) 0.093(10) -0.007(7) -0.019(8) -0.011(7)
C31 0.042(6) 0.032(5) 0.046(7) -0.013(5) -0.017(6) 0.000(5)
C32 0.062(8) 0.028(5) 0.046(7) -0.010(5) -0.020(6) 0.003(5)
C33 0.063(8) 0.039(6) 0.064(8) -0.016(6) -0.019(7) -0.009(5)
C34 0.050(7) 0.045(6) 0.054(7) -0.016(5) -0.003(6) -0.009(5)
C35 0.044(7) 0.042(6) 0.053(7) -0.008(5) -0.006(6) -0.011(5)
C36 0.059(8) 0.040(6) 0.041(7) -0.030(5) -0.006(6) 0.002(5)
C37 0.060(8) 0.042(6) 0.091(9) -0.017(6) -0.029(7) 0.020(6)
C38 0.071(9) 0.054(7) 0.139(13) -0.020(7) -0.038(9) 0.032(8)
C39 0.064(10) 0.068(9) 0.197(18) -0.015(8) -0.028(11) 0.048(10)
C40 0.079(11) 0.031(7) 0.208(19) -0.006(7) -0.040(12) 0.017(9)
C41 0.085(10) 0.047(7) 0.120(12) -0.025(7) -0.023(9) 0.021(7)
C42 0.055(8) 0.040(6) 0.085(9) -0.006(6) -0.013(7) 0.005(6)
C43 0.045(6) 0.033(5) 0.053(7) -0.014(5) -0.011(6) -0.003(5)
C44 0.053(7) 0.061(7) 0.056(8) -0.023(6) -0.016(7) -0.006(6)
C45 0.061(8) 0.080(9) 0.055(9) -0.016(7) -0.012(7) -0.014(7)
C46 0.057(8) 0.076(9) 0.047(7) -0.023(7) -0.006(6) -0.009(7)
C47 0.090(10) 0.050(6) 0.063(8) -0.025(6) -0.028(8) 0.008(6)
C48 0.064(7) 0.046(6) 0.055(7) -0.023(6) -0.027(6) 0.003(5)
C49 0.050(7) 0.065(7) 0.050(6) -0.025(6) -0.024(6) -0.003(6)
C50 0.048(7) 0.080(8) 0.053(7) -0.027(6) -0.010(6) -0.016(6)
C51 0.067(9) 0.151(14) 0.065(9) -0.059(9) -0.004(8) -0.035(9)
C52 0.071(10) 0.182(17) 0.070(11) -0.046(11) -0.037(9) 0.027(11)
C53 0.070(9) 0.127(12) 0.053(8) -0.011(9) -0.028(8) 0.012(8)
C54 0.049(7) 0.068(7) 0.061(7) -0.014(6) -0.012(6) 0.007(6)
C55 0.110(11) 0.056(7) 0.069(9) -0.046(8) -0.008(8) -0.022(7)
C56 0.121(14) 0.095(11) 0.101(12) -0.057(10) -0.001(11) -0.005(9)
C57 0.163(16) 0.080(10) 0.100(12) -0.061(10) 0.007(11) -0.033(9)
C58 0.111(13) 0.122(13) 0.148(15) -0.004(11) -0.062(12) 0.072(12)
B1 0.072(10) 0.039(7) 0.071(10) -0.021(7) -0.005(8) -0.001(6)
B31 0.061(10) 0.089(11) 0.067(10) -0.040(8) -0.022(9) 0.009(8)

loop_
_atom_type_symbol
_atom_type_description
_atom_type_scat_dispersion_real
_atom_type_scat_dispersion_imag
_atom_type_scat_source
C C 0.0033 0.0016
;
International Tables for Crystallography
(Vol. C, Tables 4.2.6.8 and 6.1.1.4)
;
H H 0.0000 0.0000
;
International Tables for Crystallography
(Vol. C, Table 6.1.1.4)
;
B B 0.0013 0.0007
;
International Tables for Crystallography
(Vol. C, Tables 4.2.6.8 and 6.1.1.4)
;
O O 0.0106 0.0060
;
International Tables for Crystallography
(Vol. C, Tables 4.2.6.8 and 6.1.1.4)
;
P P 0.1023 0.0942
;
International Tables for Crystallography
(Vol. C, Tables 4.2.6.8 and 6.1.1.4)
;

loop_
_geom_angle_atom_site_label_1
_geom_angle_atom_site_label_2
_geom_angle_atom_site_label_3
_geom_angle
_geom_angle_publ_flag
C1 P1 C7 106.4(5) yes
C1 P1 C13 107.6(5) yes
C1 P1 B1 118.2(5) yes
C7 P1 C13 104.7(6) yes
C7 P1 B1 114.0(6) yes
C13 P1 B1 105.0(6) yes
C31 P2 C37 107.1(5) yes
C31 P2 C43 109.7(5) yes
C31 P2 B31 118.2(5) yes
C37 P2 C43 104.3(5) yes
C37 P2 B31 113.1(6) yes
C43 P2 B31 103.6(6) yes
C2 O1 C19 119.1(7) yes
C6 O2 C32 117.4(7) yes
C36 O3 C49 118.4(7) yes
P1 C1 C2 127.0(8) yes
P1 C1 C6 117.2(9) yes
C2 C1 C6 115.8(9) yes
O1 C2 C1 116.9(8) yes
O1 C2 C3 120.0(11) yes
C1 C2 C3 123.1(11) yes
C2 C3 C4 120.1(12) yes
C3 C4 C5 118.8(10) yes
C4 C5 C6 120.0(11) yes
O2 C6 C1 117.2(8) yes
O2 C6 C5 120.6(10) yes
C1 C6 C5 121.9(11) yes
P1 C7 C8 117.9(10) yes
P1 C7 C12 123.2(8) yes
C8 C7 C12 118.8(10) yes
C7 C8 C9 117.9(14) yes
C8 C9 C10 122.8(14) yes
C9 C10 C11 118.3(13) yes
C10 C11 C12 119.4(15) yes
C7 C12 C11 122.7(12) yes
P1 C13 C14 117.8(10) yes
P1 C13 C18 123.0(8) yes
C14 C13 C18 118.7(11) yes
C13 C14 C15 120.7(13) yes
C14 C15 C16 120.4(13) yes
C15 C16 C17 118.8(16) yes
C16 C17 C18 121.2(17) yes
C13 C18 C17 120.2(11) yes
O1 C19 C20 105.8(7) yes
O1 C19 C24 111.3(10) yes
C20 C19 C24 112.1(8) yes
C19 C20 C21 108.1(8) yes
C19 C20 C25 113.0(8) yes
C21 C20 C25 114.4(11) yes
C20 C21 C22 111.7(11) yes
C21 C22 C23 110.8(8) yes
C22 C23 C24 109.4(8) yes
C22 C23 C28 111.7(9) yes
C24 C23 C28 110.1(11) yes
C19 C24 C23 109.8(10) yes
C20 C25 C26 114.0(9) yes
C20 C25 C27 111.8(8) yes
C26 C25 C27 107.9(10) yes
P2 C31 C32 119.7(9) yes
P2 C31 C36 124.9(7) yes
C32 C31 C36 115.5(9) yes
O2 C32 C31 115.0(8) yes
O2 C32 C33 120.3(10) yes
C31 C32 C33 124.4(12) yes
C32 C33 C34 117.3(10) yes
C33 C34 C35 122.8(9) yes
C34 C35 C36 118.8(11) yes
O3 C36 C31 113.9(8) yes
O3 C36 C35 124.8(11) yes
C31 C36 C35 121.1(10) yes
P2 C37 C38 118.7(11) yes
P2 C37 C42 120.4(9) yes
C38 C37 C42 120.7(10) yes
C37 C38 C39 118.4(14) yes
C38 C39 C40 121.3(13) yes
C39 C40 C41 120.8(12) yes
C40 C41 C42 118.3(14) yes
C37 C42 C41 120.2(11) yes
P2 C43 C44 122.7(7) yes
P2 C43 C48 117.1(7) yes
C44 C43 C48 119.8(9) yes
C43 C44 C45 122.3(10) yes
C44 C45 C46 118.6(11) yes
C45 C46 C47 121.2(11) yes
C46 C47 C48 120.4(10) yes
C43 C48 C47 117.5(9) yes
O3 C49 C50 106.3(7) yes
O3 C49 C54 109.3(9) yes
C50 C49 C54 111.1(8) yes
C49 C50 C51 106.8(8) yes
C49 C50 C55 111.1(9) yes
C51 C50 C55 114.3(12) yes
C50 C51 C52 111.6(14) yes
C51 C52 C53 111.4(11) yes
C52 C53 C54 108.4(10) yes
C52 C53 C58 112.2(12) yes
C54 C53 C58 109.6(14) yes
C49 C54 C53 109.8(11) yes
C50 C55 C56 116.3(10) yes
C50 C55 C57 112.4(10) yes
C56 C55 C57 110.0(12) yes
C2 C3 H3 119.936 no
C4 C3 H3 119.939 no
C3 C4 H4 120.578 no
C5 C4 H4 120.597 no
C4 C5 H5 119.994 no
C6 C5 H5 120.004 no
C7 C8 H8 121.038 no
C9 C8 H8 121.034 no
C8 C9 H9 118.607 no
C10 C9 H9 118.599 no
C9 C10 H10 120.865 no
C11 C10 H10 120.854 no
C10 C11 H11 120.284 no
C12 C11 H11 120.283 no
C7 C12 H12 118.643 no
C11 C12 H12 118.642 no
C13 C14 H14 119.656 no
C15 C14 H14 119.661 no
C14 C15 H15 119.784 no
C16 C15 H15 119.799 no
C15 C16 H16 120.617 no
C17 C16 H16 120.619 no
C16 C17 H17 119.403 no
C18 C17 H17 119.402 no
C13 C18 H18 119.911 no
C17 C18 H18 119.927 no
O1 C19 H19 109.178 no
C20 C19 H19 109.189 no
C24 C19 H19 109.184 no
C19 C20 H20 107.001 no
C21 C20 H20 106.991 no
C25 C20 H20 106.996 no
C20 C21 H21A 109.286 no
C20 C21 H21B 109.282 no
C22 C21 H21A 109.296 no
C22 C21 H21B 109.292 no
H21A C21 H21B 107.957 no
C21 C22 H22A 109.488 no
C21 C22 H22B 109.495 no
C23 C22 H22A 109.494 no
C23 C22 H22B 109.493 no
H22A C22 H22B 108.064 no
C22 C23 H23 108.490 no
C24 C23 H23 108.497 no
C28 C23 H23 108.495 no
C19 C24 H24A 109.694 no
C19 C24 H24B 109.692 no
C23 C24 H24A 109.701 no
C23 C24 H24B 109.699 no
H24A C24 H24B 108.181 no
C20 C25 H25 107.631 no
C26 C25 H25 107.633 no
C27 C25 H25 107.633 no
C25 C26 H26A 109.471 no
C25 C26 H26B 109.472 no
C25 C26 H26C 109.473 no
H26A C26 H26B 109.468 no
H26A C26 H26C 109.471 no
H26B C26 H26C 109.471 no
C25 C27 H27A 109.466 no
C25 C27 H27B 109.474 no
C25 C27 H27C 109.472 no
H27A C27 H27B 109.475 no
H27A C27 H27C 109.467 no
H27B C27 H27C 109.474 no
C23 C28 H28A 109.468 no
C23 C28 H28B 109.471 no
C23 C28 H28C 109.477 no
H28A C28 H28B 109.467 no
H28A C28 H28C 109.472 no
H28B C28 H28C 109.472 no
C32 C33 H33 121.344 no
C34 C33 H33 121.338 no
C33 C34 H34 118.632 no
C35 C34 H34 118.610 no
C34 C35 H35 120.609 no
C36 C35 H35 120.616 no
C37 C38 H38 120.819 no
C39 C38 H38 120.814 no
C38 C39 H39 119.330 no
C40 C39 H39 119.328 no
C39 C40 H40 119.616 no
C41 C40 H40 119.610 no
C40 C41 H41 120.840 no
C42 C41 H41 120.845 no
C37 C42 H42 119.911 no
C41 C42 H42 119.909 no
C43 C44 H44 118.821 no
C45 C44 H44 118.834 no
C44 C45 H45 120.710 no
C46 C45 H45 120.709 no
C45 C46 H46 119.382 no
C47 C46 H46 119.380 no
C46 C47 H47 119.778 no
C48 C47 H47 119.785 no
C43 C48 H48 121.243 no
C47 C48 H48 121.245 no
O3 C49 H49 110.030 no
C50 C49 H49 110.036 no
C54 C49 H49 110.030 no
C49 C50 H50 108.161 no
C51 C50 H50 108.159 no
C55 C50 H50 108.160 no
C50 C51 H51A 109.290 no
C50 C51 H51B 109.294 no
C52 C51 H51A 109.293 no
C52 C51 H51B 109.291 no
H51A C51 H51B 107.951 no
C51 C52 H52A 109.342 no
C51 C52 H52B 109.336 no
C53 C52 H52A 109.342 no
C53 C52 H52B 109.334 no
H52A C52 H52B 107.988 no
C52 C53 H53 108.876 no
C54 C53 H53 108.886 no
C58 C53 H53 108.881 no
C49 C54 H54A 109.709 no
C49 C54 H54B 109.715 no
C53 C54 H54A 109.701 no
C53 C54 H54B 109.699 no
H54A C54 H54B 108.202 no
C50 C55 H55 105.763 no
C56 C55 H55 105.756 no
C57 C55 H55 105.755 no
C55 C56 H56A 109.472 no
C55 C56 H56B 109.468 no
C55 C56 H56C 109.470 no
H56A C56 H56B 109.472 no
H56A C56 H56C 109.480 no
H56B C56 H56C 109.466 no
C55 C57 H57A 109.472 no
C55 C57 H57B 109.469 no
C55 C57 H57C 109.473 no
H57A C57 H57B 109.467 no
H57A C57 H57C 109.474 no
H57B C57 H57C 109.473 no
C53 C58 H58A 109.470 no
C53 C58 H58B 109.471 no
C53 C58 H58C 109.474 no
H58A C58 H58B 109.472 no
H58A C58 H58C 109.469 no
H58B C58 H58C 109.471 no
P1 B1 H1A 109.5 no
P1 B1 H1B 109.474 no
P1 B1 H1C 109.468 no
H1A B1 H1B 109.471 no
H1A B1 H1C 109.470 no
H1B B1 H1C 109.472 no
P2 B31 H31A 109.5 no
P2 B31 H31B 109.472 no
P2 B31 H31C 109.467 no
H31A B31 H31B 109.476 no
H31A B31 H31C 109.468 no
H31B B31 H31C 109.470 no

loop_
_geom_bond_atom_site_label_1
_geom_bond_atom_site_label_2
_geom_bond_distance
_geom_bond_publ_flag
P1 C1 1.829(10) yes
P1 C7 1.812(10) yes
P1 C13 1.820(12) yes
P1 B1 1.940(18) yes
P2 C31 1.813(9) yes
P2 C37 1.781(11) yes
P2 C43 1.830(11) yes
P2 B31 1.917(19) yes
O1 C2 1.406(13) yes
O1 C19 1.461(13) yes
O2 C6 1.392(14) yes
O2 C32 1.406(15) yes
O3 C36 1.365(12) yes
O3 C49 1.472(14) yes
C1 C2 1.389(17) yes
C1 C6 1.399(16) yes
C2 C3 1.387(14) yes
C3 C4 1.390(18) yes
C4 C5 1.380(19) yes
C5 C6 1.416(14) yes
C7 C8 1.410(17) yes
C7 C12 1.38(2) yes
C8 C9 1.415(19) yes
C9 C10 1.37(3) yes
C10 C11 1.41(2) yes
C11 C12 1.379(17) yes
C13 C14 1.385(16) yes
C13 C18 1.393(18) yes
C14 C15 1.410(17) yes
C15 C16 1.37(3) yes
C16 C17 1.39(2) yes
C17 C18 1.39(2) yes
C19 C20 1.536(16) yes
C19 C24 1.549(13) yes
C20 C21 1.542(17) yes
C20 C25 1.535(13) yes
C21 C22 1.578(15) yes
C22 C23 1.534(17) yes
C23 C24 1.531(17) yes
C23 C28 1.546(15) yes
C25 C26 1.535(19) yes
C25 C27 1.558(15) yes
C31 C32 1.388(14) yes
C31 C36 1.443(17) yes
C32 C33 1.391(14) yes
C33 C34 1.383(19) yes
C34 C35 1.374(16) yes
C35 C36 1.404(14) yes
C37 C38 1.382(18) yes
C37 C42 1.39(2) yes
C38 C39 1.418(18) yes
C39 C40 1.38(3) yes
C40 C41 1.37(2) yes
C41 C42 1.444(15) yes
C43 C44 1.369(14) yes
C43 C48 1.416(13) yes
C44 C45 1.381(16) yes
C45 C46 1.393(17) yes
C46 C47 1.365(16) yes
C47 C48 1.433(15) yes
C49 C50 1.532(15) yes
C49 C54 1.562(14) yes
C50 C51 1.536(19) yes
C50 C55 1.534(15) yes
C51 C52 1.57(2) yes
C52 C53 1.51(2) yes
C53 C54 1.542(19) yes
C53 C58 1.55(2) yes
C55 C56 1.53(2) yes
C55 C57 1.573(18) yes
C3 H3 0.950 no
C4 H4 0.950 no
C5 H5 0.950 no
C8 H8 0.950 no
C9 H9 0.950 no
C10 H10 0.950 no
C11 H11 0.950 no
C12 H12 0.950 no
C14 H14 0.950 no
C15 H15 0.950 no
C16 H16 0.950 no
C17 H17 0.950 no
C18 H18 0.950 no
C19 H19 1.000 no
C20 H20 1.000 no
C21 H21A 0.990 no
C21 H21B 0.990 no
C22 H22A 0.990 no
C22 H22B 0.990 no
C23 H23 1.000 no
C24 H24A 0.990 no
C24 H24B 0.990 no
C25 H25 1.000 no
C26 H26A 0.980 no
C26 H26B 0.980 no
C26 H26C 0.980 no
C27 H27A 0.980 no
C27 H27B 0.980 no
C27 H27C 0.980 no
C28 H28A 0.980 no
C28 H28B 0.980 no
C28 H28C 0.980 no
C33 H33 0.950 no
C34 H34 0.950 no
C35 H35 0.950 no
C38 H38 0.950 no
C39 H39 0.950 no
C40 H40 0.950 no
C41 H41 0.950 no
C42 H42 0.950 no
C44 H44 0.950 no
C45 H45 0.950 no
C46 H46 0.950 no
C47 H47 0.950 no
C48 H48 0.950 no
C49 H49 1.000 no
C50 H50 1.000 no
C51 H51A 0.990 no
C51 H51B 0.990 no
C52 H52A 0.990 no
C52 H52B 0.990 no
C53 H53 1.000 no
C54 H54A 0.990 no
C54 H54B 0.990 no
C55 H55 1.000 no
C56 H56A 0.980 no
C56 H56B 0.980 no
C56 H56C 0.980 no
C57 H57A 0.980 no
C57 H57B 0.980 no
C57 H57C 0.980 no
C58 H58A 0.980 no
C58 H58B 0.980 no
C58 H58C 0.980 no
B1 H1A 1.100 no
B1 H1B 1.100 no
B1 H1C 1.100 no
B31 H31A 1.100 no
B31 H31B 1.100 no
B31 H31C 1.100 no

loop_
_geom_contact_atom_site_label_1
_geom_contact_atom_site_label_2
_geom_contact_distance
_geom_contact_publ_flag
_geom_contact_site_symmetry_2
P1 O1 3.132(8) no .
P1 O2 2.900(7) no .
P2 O2 2.902(7) no .
P2 O3 3.045(8) no .
O1 C13 2.801(15) no .
O1 C14 3.118(16) no .
O1 C18 3.419(13) no .
O1 C25 2.826(15) no .
O1 C26 3.569(18) no .
O2 C7 3.564(13) no .
O2 B1 3.070(15) no .
O2 B31 3.023(15) no .
O3 C42 3.410(12) no .
O3 C43 2.794(13) no .
O3 C44 3.415(12) no .
O3 C48 3.160(14) no .
O3 C55 2.833(16) no .
O3 C56 3.43(2) no .
C1 C4 2.846(14) no .
C1 C12 3.280(14) no .
C1 C14 3.446(15) no .
C1 C32 3.572(18) no .
C2 C5 2.752(16) no .
C2 C13 3.323(15) no .
C2 C24 3.094(14) no .
C3 C6 2.759(18) no .
C3 C19 2.832(16) no .
C3 C24 3.219(15) no .
C5 C32 2.902(18) no .
C5 C33 3.297(19) no .
C6 C31 3.486(17) no .
C6 C33 2.957(19) no .
C6 B1 3.569(17) no .
C6 B31 3.488(17) no .
C7 C10 2.820(17) no .
C7 C18 3.103(17) no .
C8 C11 2.81(2) no .
C8 B1 3.313(19) no .
C9 C12 2.74(2) no .
C9 C39 3.49(3) no .
C12 C13 3.549(16) no .
C12 C18 3.519(17) no .
C13 C16 2.81(2) no .
C14 C17 2.76(2) no .
C14 B1 3.41(2) no .
C15 C18 2.775(18) no .
C19 C22 2.937(15) no .
C19 C26 3.161(18) no .
C20 C23 3.017(13) no .
C21 C24 2.955(18) no .
C21 C26 3.107(15) no .
C21 C27 3.148(14) no .
C31 C34 2.812(13) no .
C31 C42 3.225(13) no .
C31 C48 3.470(14) no .
C32 C35 2.766(18) no .
C32 B31 3.550(19) no .
C33 C36 2.800(16) no .
C35 C49 2.883(15) no .
C35 C54 3.315(15) no .
C36 C43 3.354(14) no .
C36 C54 3.092(15) no .
C37 C40 2.794(16) no .
C37 C44 3.074(16) no .
C38 C41 2.82(2) no .
C38 B31 3.26(2) no .
C39 C42 2.766(19) no .
C42 C43 3.482(15) no .
C42 C44 3.464(16) no .
C43 C46 2.780(15) no .
C44 C47 2.761(15) no .
C45 C48 2.813(16) no .
C48 B31 3.40(2) no .
C49 C52 2.918(18) no .
C49 C56 3.05(2) no .
C50 C53 3.024(16) no .
C51 C54 2.93(2) no .
C51 C56 3.21(2) no .
C51 C57 3.137(19) no .
C4 C10 3.57(2) no 1_645
C4 C41 3.450(18) no 1_545
C5 C41 3.479(17) no 1_545
C10 C4 3.57(2) no 1_465
C11 C34 3.544(18) no 1_455
C34 C11 3.544(18) no 1_655
C41 C4 3.450(18) no 1_565
C41 C5 3.479(17) no 1_565
P1 H8 2.8588 no .
P1 H12 2.9128 no .
P1 H14 2.8176 no .
P1 H18 2.9461 no .
P2 H38 2.8241 no .
P2 H42 2.8564 no .
P2 H44 2.9052 no .
P2 H48 2.8635 no .
O1 H3 2.5944 no .
O1 H12 2.8805 no .
O1 H14 3.2819 no .
O1 H20 2.5866 no .
O1 H24A 2.6858 no .
O1 H24B 2.7005 no .
O1 H25 2.4014 no .
O1 H26A 3.1952 no .
O2 H1A 3.400 no .
O2 H31A 3.298 no .
O2 H5 2.6309 no .
O2 H33 2.6285 no .
O2 H1C 2.5448 no .
O2 H31C 2.5140 no .
O3 H35 2.6834 no .
O3 H42 2.6450 no .
O3 H48 3.3282 no .
O3 H50 2.5959 no .
O3 H54A 2.6661 no .
O3 H54B 2.6828 no .
O3 H55 2.4362 no .
O3 H56A 2.9786 no .
C1 H1A 3.429 no .
C1 H3 3.2866 no .
C1 H5 3.3100 no .
C1 H12 2.9220 no .
C1 H14 3.2032 no .
C1 H33 3.5756 no .
C1 H1C 3.5181 no .
C1 H31C 3.4568 no .
C2 H4 3.2657 no .
C2 H12 3.0173 no .
C2 H14 3.4653 no .
C2 H19 2.6681 no .
C2 H24A 3.3900 no .
C2 H24B 2.8240 no .
C2 H25 3.5777 no .
C3 H5 3.2463 no .
C3 H19 2.5981 no .
C3 H24B 2.6649 no .
C5 H31A 3.195 no .
C5 H3 3.2441 no .
C5 H33 3.1721 no .
C5 H31C 3.2933 no .
C6 H31A 3.460 no .
C6 H4 3.2847 no .
C6 H33 2.7845 no .
C6 H1C 3.4444 no .
C6 H31C 2.8228 no .
C7 H9 3.2744 no .
C7 H11 3.2747 no .
C7 H18 2.6328 no .
C7 H1B 3.3724 no .
C7 H1C 3.3724 no .
C7 H31C 3.5061 no .
C8 H10 3.3044 no .
C8 H12 3.2587 no .
C8 H18 3.2573 no .
C8 H38 3.5824 no .
C8 H1B 3.2132 no .
C8 H1C 3.3161 no .
C9 H11 3.2521 no .
C9 H38 3.3748 no .
C9 H39 3.0688 no .
C10 H8 3.2996 no .
C10 H12 3.2625 no .
C11 H9 3.2474 no .
C12 H8 3.2691 no .
C12 H10 3.2712 no .
C12 H18 2.9202 no .
C12 H25 3.3502 no .
C12 H31C 3.4812 no .
C13 H1A 3.225 no .
C13 H12 3.4594 no .
C13 H15 3.2813 no .
C13 H17 3.2669 no .
C13 H20 3.5574 no .
C13 H25 3.5746 no .
C13 H1B 3.1207 no .
C14 H1A 3.182 no .
C14 H16 3.2794 no .
C14 H18 3.2510 no .
C14 H20 3.4954 no .
C14 H24A 3.1258 no .
C15 H17 3.2383 no .
C15 H20 3.2778 no .
C15 H24A 3.1799 no .
C16 H14 3.2685 no .
C16 H18 3.2789 no .
C16 H20 3.1250 no .
C17 H15 3.2433 no .
C17 H20 3.1843 no .
C17 H27C 3.1518 no .
C18 H12 3.5273 no .
C18 H14 3.2507 no .
C18 H16 3.2830 no .
C18 H20 3.4201 no .
C18 H25 3.1794 no .
C19 H3 2.4846 no .
C19 H21A 3.3506 no .
C19 H21B 2.7146 no .
C19 H22B 3.2969 no .
C19 H23 2.6938 no .
C19 H25 2.6871 no .
C19 H26A 2.8269 no .
C19 H26B 3.5312 no .
C20 H22A 3.4256 no .
C20 H22B 2.8089 no .
C20 H23 3.3146 no .
C20 H24A 2.7612 no .
C20 H24B 3.4064 no .
C20 H26A 2.7563 no .
C20 H26B 2.7951 no .
C20 H26C 3.4041 no .
C20 H27A 3.3888 no .
C20 H27B 2.8480 no .
C20 H27C 2.6720 no .
C21 H19 2.6971 no .
C21 H23 2.7449 no .
C21 H24A 3.2808 no .
C21 H25 3.4171 no .
C21 H26A 3.3621 no .
C21 H26B 2.8032 no .
C21 H27B 2.9257 no .
C21 H27C 3.3183 no .
C22 H19 3.2621 no .
C22 H20 2.7337 no .
C22 H24A 2.7081 no .
C22 H24B 3.3620 no .
C22 H28A 2.7212 no .
C22 H28B 2.7670 no .
C22 H28C 3.3875 no .
C23 H19 2.7156 no .
C23 H20 3.2872 no .
C23 H21A 3.4073 no .
C23 H21B 2.7861 no .
C24 H3 2.8174 no .
C24 H20 2.7001 no .
C24 H21B 3.3162 no .
C24 H22A 3.3597 no .
C24 H22B 2.7198 no .
C24 H28A 2.7488 no .
C24 H28B 3.3656 no .
C24 H28C 2.6752 no .
C25 H12 3.5981 no .
C25 H19 2.7946 no .
C25 H21A 2.7663 no .
C25 H21B 2.7996 no .
C26 H19 2.8689 no .
C26 H20 3.4010 no .
C26 H21A 3.3596 no .
C26 H21B 2.7919 no .
C26 H27A 2.7284 no .
C26 H27B 2.6344 no .
C26 H27C 3.3493 no .
C27 H20 2.6733 no .
C27 H21A 2.7964 no .
C27 H21B 3.5072 no .
C27 H26A 3.3558 no .
C27 H26B 2.6910 no .
C27 H26C 2.6587 no .
C28 H22A 2.7433 no .
C28 H22B 2.7345 no .
C28 H24A 2.7244 no .
C28 H24B 2.6951 no .
C31 H31A 3.395 no .
C31 H5 3.3590 no .
C31 H33 3.3098 no .
C31 H35 3.3388 no .
C31 H42 2.8524 no .
C31 H48 3.2320 no .
C31 H31C 3.4856 no .
C32 H5 2.6624 no .
C32 H34 3.2275 no .
C32 H1C 3.0110 no .
C32 H31C 3.4466 no .
C33 H1A 3.590 no .
C33 H5 3.0706 no .
C33 H35 3.2724 no .
C33 H1C 3.3953 no .
C35 H33 3.2761 no .
C35 H49 2.6263 no .
C35 H54B 2.7758 no .
C36 H34 3.2448 no .
C36 H42 2.9119 no .
C36 H48 3.4789 no .
C36 H49 2.6221 no .
C36 H54A 3.4027 no .
C36 H54B 2.8329 no .
C36 H55 3.5591 no .
C36 H56A 3.5401 no .
C37 H39 3.2585 no .
C37 H41 3.3133 no .
C37 H44 2.5847 no .
C37 H31B 3.3099 no .
C37 H31C 3.3099 no .
C38 H40 3.2888 no .
C38 H42 3.2622 no .
C38 H44 3.0991 no .
C38 H31B 3.1429 no .
C38 H31C 3.2783 no .
C39 H9 3.1084 no .
C39 H41 3.2515 no .
C40 H38 3.2912 no .
C40 H42 3.2757 no .
C41 H39 3.2402 no .
C41 H44 3.5938 no .
C41 H55 3.5060 no .
C42 H38 3.2686 no .
C42 H40 3.2834 no .
C42 H44 2.8666 no .
C42 H55 2.8768 no .
C43 H31A 3.194 no .
C43 H42 3.4286 no .
C43 H45 3.2626 no .
C43 H47 3.2983 no .
C43 H50 3.5412 no .
C43 H55 3.5796 no .
C43 H31B 3.0569 no .
C44 H42 3.5409 no .
C44 H46 3.2414 no .
C44 H48 3.2721 no .
C44 H50 3.3150 no .
C44 H55 3.2111 no .
C45 H47 3.2568 no .
C45 H50 3.2039 no .
C45 H57C 3.5359 no .
C46 H44 3.2401 no .
C46 H48 3.2871 no .
C46 H50 3.2987 no .
C47 H45 3.2585 no .
C47 H50 3.5361 no .
C47 H54A 3.1685 no .
C48 H31A 3.172 no .
C48 H44 3.2643 no .
C48 H46 3.2855 no .
C48 H54A 3.1469 no .
C48 H31B 3.5903 no .
C49 H35 2.5975 no .
C49 H51A 3.3278 no .
C49 H51B 2.6658 no .
C49 H52B 3.2718 no .
C49 H53 2.7168 no .
C49 H55 2.6855 no .
C49 H56A 2.7592 no .
C49 H56B 3.3029 no .
C50 H52A 3.4097 no .
C50 H52B 2.7769 no .
C50 H53 3.3358 no .
C50 H54A 2.7427 no .
C50 H54B 3.4006 no .
C50 H56A 2.8327 no .
C50 H56B 2.7823 no .
C50 H56C 3.4185 no .
C50 H57A 3.4121 no .
C50 H57B 2.8158 no .
C50 H57C 2.7436 no .
C51 H49 2.6714 no .
C51 H53 2.7328 no .
C51 H54A 3.2531 no .
C51 H55 3.3938 no .
C51 H56A 3.5882 no .
C51 H56B 2.8904 no .
C51 H57B 2.8544 no .
C51 H57C 3.3862 no .
C52 H49 3.2502 no .
C52 H50 2.7305 no .
C52 H54A 2.6827 no .
C52 H54B 3.3355 no .
C52 H58A 2.6985 no .
C52 H58B 2.7893 no .
C52 H58C 3.3742 no .
C53 H49 2.7429 no .
C53 H50 3.3015 no .
C53 H51A 3.3845 no .
C53 H51B 2.7566 no .
C54 H35 2.9808 no .
C54 H50 2.7000 no .
C54 H51B 3.2753 no .
C54 H52A 3.3389 no .
C54 H52B 2.6834 no .
C54 H58A 2.7670 no .
C54 H58B 3.3730 no .
C54 H58C 2.6655 no .
C55 H42 3.1522 no .
C55 H49 2.7538 no .
C55 H51A 2.7690 no .
C55 H51B 2.7819 no .
C56 H42 3.3319 no .
C56 H49 2.7402 no .
C56 H50 3.4222 no .
C56 H51A 3.5099 no .
C56 H51B 2.9062 no .
C56 H57A 2.6846 no .
C56 H57B 2.7756 no .
C56 H57C 3.3771 no .
C57 H50 2.7443 no .
C57 H51A 2.7858 no .
C57 H51B 3.4646 no .
C57 H56A 3.3783 no .
C57 H56B 2.8194 no .
C57 H56C 2.6254 no .
C58 H52A 2.7383 no .
C58 H52B 2.7166 no .
C58 H54A 2.7246 no .
C58 H54B 2.7034 no .
B1 H8 2.8020 no .
B1 H14 3.2074 no .
B31 H5 3.5210 no .
B31 H38 2.7506 no .
B31 H48 3.2485 no .
H1A H14 2.7245 no .
H1A H33 3.1462 no .
H31A H5 2.9025 no .
H31A H48 2.7590 no .
H3 H4 2.3479 no .
H3 H19 2.0152 no .
H3 H23 3.3936 no .
H3 H24A 3.5992 no .
H3 H24B 2.3107 no .
H4 H5 2.3390 no .
H5 H33 3.1666 no .
H5 H31C 3.4386 no .
H8 H9 2.3595 no .
H8 H1B 2.5377 no .
H8 H1C 2.7396 no .
H9 H10 2.3156 no .
H9 H38 3.5333 no .
H9 H39 2.5465 no .
H10 H11 2.3773 no .
H11 H12 2.3133 no .
H12 H18 3.0987 no .
H12 H25 2.6673 no .
H14 H15 2.3523 no .
H14 H24A 3.0694 no .
H15 H16 2.3308 no .
H15 H24A 3.1532 no .
H16 H17 2.3430 no .
H16 H20 3.5121 no .
H17 H18 2.3322 no .
H17 H20 3.5938 no .
H17 H27C 2.8737 no .
H18 H25 3.1210 no .
H19 H20 2.8746 no .
H19 H21B 2.5423 no .
H19 H23 2.5050 no .
H19 H24A 2.9004 no .
H19 H24B 2.4036 no .
H19 H25 3.0150 no .
H19 H26A 2.3006 no .
H19 H26B 3.1717 no .
H20 H21A 2.3687 no .
H20 H21B 2.8714 no .
H20 H22B 2.5926 no .
H20 H24A 2.5267 no .
H20 H24B 3.5957 no .
H20 H25 2.3624 no .
H20 H27A 3.5165 no .
H20 H27B 3.0824 no .
H20 H27C 2.4083 no .
H21A H22A 2.4298 no .
H21A H22B 2.4069 no .
H21A H26B 2.9382 no .
H21A H27B 2.3616 no .
H21A H27C 2.9015 no .
H21B H22A 2.4049 no .
H21B H22B 2.9120 no .
H21B H23 2.5995 no .
H21B H26A 2.9363 no .
H21B H26B 2.3003 no .
H21B H27B 3.1754 no .
H22A H23 2.3753 no .
H22A H28A 2.9972 no .
H22A H28B 2.5965 no .
H22B H23 2.8811 no .
H22B H24A 2.5519 no .
H22B H28A 2.5376 no .
H22B H28B 3.0530 no .
H23 H24A 2.8806 no .
H23 H24B 2.3831 no .
H23 H28A 2.8809 no .
H23 H28B 2.3625 no .
H23 H28C 2.4023 no .
H24A H28A 2.5845 no .
H24A H28C 2.9592 no .
H24B H28A 3.0259 no .
H24B H28B 3.5724 no .
H24B H28C 2.4735 no .
H25 H26A 2.3708 no .
H25 H26B 2.8648 no .
H25 H26C 2.3478 no .
H25 H27A 2.3250 no .
H25 H27B 2.8771 no .
H25 H27C 2.4397 no .
H26A H27B 3.5514 no .
H26B H27A 3.0469 no .
H26B H27B 2.4552 no .
H26B H27C 3.5580 no .
H26C H27A 2.5214 no .
H26C H27B 2.8609 no .
H26C H27C 3.5780 no .
H33 H34 2.3324 no .
H33 H1C 3.4148 no .
H34 H35 2.3132 no .
H35 H49 2.0950 no .
H35 H53 3.5207 no .
H35 H54B 2.4840 no .
H35 H56A 3.5009 no .
H38 H39 2.3713 no .
H38 H44 3.4620 no .
H38 H31B 2.4597 no .
H38 H31C 2.7165 no .
H39 H40 2.3144 no .
H40 H41 2.3304 no .
H41 H42 2.4047 no .
H41 H55 3.4579 no .
H41 H56C 3.3496 no .
H42 H44 3.1262 no .
H42 H55 2.2772 no .
H42 H56A 2.9516 no .
H42 H56C 3.3655 no .
H44 H45 2.3240 no .
H44 H55 3.0355 no .
H45 H46 2.3439 no .
H45 H50 3.5843 no .
H45 H57C 3.2550 no .
H46 H47 2.3024 no .
H47 H48 2.3980 no .
H47 H54A 3.2198 no .
H48 H54A 3.2043 no .
H49 H50 2.8893 no .
H49 H51A 3.5811 no .
H49 H51B 2.4906 no .
H49 H53 2.5409 no .
H49 H54A 2.9179 no .
H49 H54B 2.4286 no .
H49 H55 3.0402 no .
H49 H56A 2.2753 no .
H49 H56B 2.8572 no .
H50 H51A 2.3840 no .
H50 H51B 2.8775 no .
H50 H52B 2.5704 no .
H50 H54A 2.5144 no .
H50 H54B 3.5943 no .
H50 H55 2.3044 no .
H50 H57B 3.0901 no .
H50 H57C 2.5378 no .
H51A H52A 2.4040 no .
H51A H52B 2.4031 no .
H51A H56B 3.1431 no .
H51A H57B 2.2894 no .
H51A H57C 2.9653 no .
H51B H52A 2.4026 no .
H51B H52B 2.9015 no .
H51B H53 2.5742 no .
H51B H56A 3.2290 no .
H51B H56B 2.3478 no .
H51B H57B 3.0875 no .
H52A H53 2.3583 no .
H52A H54A 3.5926 no .
H52A H58A 2.9666 no .
H52A H58B 2.6236 no .
H52B H53 2.8653 no .
H52B H54A 2.5124 no .
H52B H54B 3.5842 no .
H52B H58A 2.5018 no .
H52B H58B 3.0724 no .
H52B H58C 3.5801 no .
H53 H54A 2.8919 no .
H53 H54B 2.3969 no .
H53 H58A 2.8892 no .
H53 H58B 2.3631 no .
H53 H58C 2.4273 no .
H54A H58A 2.5985 no .
H54A H58C 2.9339 no .
H54B H58A 3.0540 no .
H54B H58B 3.5726 no .
H54B H58C 2.4664 no .
H55 H56A 2.2864 no .
H55 H56B 2.8383 no .
H55 H56C 2.3634 no .
H55 H57A 2.3671 no .
H55 H57B 2.8759 no .
H55 H57C 2.3672 no .
H56A H57A 3.5351 no .
H56B H57A 3.0821 no .
H56B H57B 2.7064 no .
H56C H57A 2.4009 no .
H56C H57B 2.9318 no .
H56C H57C 3.5165 no .
C3 H8 3.2336 no 1_545
C3 H1B 3.0692 no 1_545
C4 H8 3.5616 no 1_545
C4 H10 2.7851 no 1_645
C4 H41 3.3750 no 1_545
C4 H1B 3.5025 no 1_545
C4 H1C 3.5804 no 1_545
C5 H10 2.9033 no 1_645
C5 H41 3.0555 no 1_545
C8 H3 3.5025 no 1_565
C10 H4 3.2191 no 1_465
C10 H5 3.4786 no 1_465
C11 H1C 3.5013 no 1_455
C12 H34 3.4371 no 1_455
C13 H23 3.3736 no 1_565
C14 H23 3.5468 no 1_565
C14 H26C 3.5737 no 1_655
C14 H27A 3.1632 no 1_655
C14 H27B 3.4861 no 1_655
C15 H27A 3.5177 no 1_655
C15 H27B 3.4505 no 1_655
C15 H28B 3.3298 no 1_565
C15 H51A 3.4084 no 1_554
C15 H52B 3.3326 no 1_554
C16 H22A 3.4110 no 1_565
C16 H23 3.5470 no 1_565
C16 H28B 3.5477 no 1_565
C16 H45 3.4713 no 1_554
C16 H46 3.2824 no 1_554
C16 H57C 3.2042 no 1_554
C17 H21B 3.4612 no 1_565
C17 H22A 3.4366 no 1_565
C17 H23 3.3375 no 1_565
C18 H23 3.2351 no 1_565
C20 H46 3.3058 no 1_554
C21 H46 3.1740 no 1_554
C22 H46 3.4083 no 1_554
C22 H47 3.1355 no 1_554
C22 H57B 3.4353 no 1_544
C24 H1B 3.5901 no 1_545
C26 H1A 3.526 no 1_455
C26 H14 3.2757 no 1_455
C26 H33 3.1593 no 1_455
C27 H14 3.1597 no 1_455
C27 H15 3.4985 no 1_455
C27 H28C 3.5533 no 1_465
C27 H46 3.4210 no 1_554
C28 H27A 3.5211 no 1_645
C28 H57B 3.4136 no 1_544
C32 H11 3.3963 no 1_655
C33 H9 3.1724 no 1_645
C33 H11 2.9625 no 1_655
C33 H26C 3.4988 no 1_655
C34 H9 3.1904 no 1_645
C34 H11 3.0328 no 1_655
C34 H12 3.3203 no 1_655
C34 H39 3.0896 no 1_645
C34 H40 3.2527 no 1_645
C35 H11 3.4984 no 1_655
C35 H39 3.2192 no 1_645
C35 H40 2.9159 no 1_645
C35 H31B 3.1413 no 1_655
C35 H31C 3.4129 no 1_655
C38 H56A 3.3184 no 1_455
C38 H56B 3.2309 no 1_455
C39 H34 3.4828 no 1_465
C39 H54B 3.3163 no 1_465
C39 H58C 3.5679 no 1_465
C40 H31A 2.780 no 1_565
C40 H4 3.3931 no 1_565
C40 H34 3.4157 no 1_465
C40 H35 3.1610 no 1_465
C40 H54B 3.2197 no 1_465
C40 H58C 3.3701 no 1_465
C41 H31A 2.978 no 1_565
C41 H4 2.9951 no 1_565
C41 H5 3.0699 no 1_565
C42 H4 3.3325 no 1_565
C44 H51B 3.2099 no 1_455
C45 H16 3.0906 no 1_556
C45 H51B 3.1889 no 1_455
C46 H16 3.1630 no 1_556
C46 H20 3.5759 no 1_556
C46 H21A 3.3212 no 1_556
C46 H22B 3.3100 no 1_556
C46 H27C 3.4578 no 1_556
C46 H52A 3.2588 no 1_455
C47 H21A 3.5949 no 1_556
C47 H22B 3.1814 no 1_556
C47 H52A 3.4704 no 1_455
C47 H53 3.4040 no 1_455
C47 H57A 3.2446 no 1_545
C48 H53 3.2569 no 1_455
C48 H57A 3.5692 no 1_545
C49 H31B 3.0484 no 1_655
C50 H16 3.5240 no 1_556
C51 H15 3.3384 no 1_556
C52 H15 3.0990 no 1_556
C54 H40 3.5974 no 1_645
C56 H38 3.0686 no 1_655
C56 H31B 3.5807 no 1_655
C57 H16 3.2832 no 1_556
C57 H22A 2.9761 no 1_566
C57 H28B 3.5901 no 1_566
C57 H47 3.2755 no 1_565
B1 H3 3.2121 no 1_565
B1 H4 3.4924 no 1_565
B1 H11 3.2620 no 1_655
B31 H35 2.7454 no 1_455
B31 H40 2.8770 no 1_545
B31 H49 3.1169 no 1_455
B31 H53 3.5197 no 1_455
H1A C26 3.526 no 1_655
H1A H11 2.9611 no 1_655
H1A H25 3.5755 no 1_655
H1A H26C 2.6257 no 1_655
H1A H27A 2.8529 no 1_655
H31A C40 2.780 no 1_545
H31A C41 2.978 no 1_545
H31A H35 2.8248 no 1_455
H31A H40 2.0772 no 1_545
H31A H41 2.5176 no 1_545
H31A H49 3.4380 no 1_455
H31A H53 3.1799 no 1_455
H3 C8 3.5025 no 1_545
H3 B1 3.2121 no 1_545
H3 H8 2.6103 no 1_545
H3 H1B 2.2659 no 1_545
H3 H1C 3.2993 no 1_545
H4 C10 3.2191 no 1_645
H4 C40 3.3931 no 1_545
H4 C41 2.9951 no 1_545
H4 C42 3.3325 no 1_545
H4 B1 3.4924 no 1_545
H4 H8 3.2301 no 1_545
H4 H10 2.4204 no 1_645
H4 H11 3.4633 no 1_645
H4 H41 3.0655 no 1_545
H4 H1B 3.1749 no 1_545
H4 H1C 2.8312 no 1_545
H5 C10 3.4786 no 1_645
H5 C41 3.0699 no 1_545
H5 H9 3.5836 no 1_645
H5 H10 2.6145 no 1_645
H5 H40 3.5916 no 1_545
H5 H41 2.4475 no 1_545
H8 C3 3.2336 no 1_565
H8 C4 3.5616 no 1_565
H8 H3 2.6103 no 1_565
H8 H4 3.2301 no 1_565
H8 H19 3.3262 no 1_565
H9 C33 3.1724 no 1_465
H9 C34 3.1904 no 1_465
H9 H5 3.5836 no 1_465
H9 H26A 3.3360 no 1_565
H9 H33 2.9334 no 1_465
H9 H34 2.9193 no 1_465
H10 C4 2.7851 no 1_465
H10 C5 2.9033 no 1_465
H10 H4 2.4204 no 1_465
H10 H5 2.6145 no 1_465
H11 C32 3.3963 no 1_455
H11 C33 2.9625 no 1_455
H11 C34 3.0328 no 1_455
H11 C35 3.4984 no 1_455
H11 B1 3.2620 no 1_455
H11 H1A 2.9611 no 1_455
H11 H4 3.4633 no 1_465
H11 H33 3.1816 no 1_455
H11 H34 3.3079 no 1_455
H11 H1C 2.6772 no 1_455
H12 C34 3.3203 no 1_455
H12 H33 3.5883 no 1_455
H12 H34 2.8982 no 1_455
H14 C26 3.2757 no 1_655
H14 C27 3.1597 no 1_655
H14 H26B 3.1618 no 1_655
H14 H26C 2.6372 no 1_655
H14 H27A 2.6129 no 1_655
H14 H27B 2.9111 no 1_655
H15 C27 3.4985 no 1_655
H15 C51 3.3384 no 1_554
H15 C52 3.0990 no 1_554
H15 H27A 3.2898 no 1_655
H15 H27B 2.8444 no 1_655
H15 H28B 3.3387 no 1_565
H15 H50 3.5505 no 1_554
H15 H51A 2.7695 no 1_554
H15 H52A 3.1668 no 1_554
H15 H52B 2.4657 no 1_554
H16 C45 3.0906 no 1_554
H16 C46 3.1630 no 1_554
H16 C50 3.5240 no 1_554
H16 C57 3.2832 no 1_554
H16 H22A 3.3634 no 1_565
H16 H45 2.7961 no 1_554
H16 H46 2.8988 no 1_554
H16 H50 2.7742 no 1_554
H16 H51A 3.2210 no 1_554
H16 H52B 3.5567 no 1_554
H16 H57B 3.3932 no 1_554
H16 H57C 2.4560 no 1_554
H17 H21B 3.2020 no 1_565
H17 H22A 3.4062 no 1_565
H17 H45 3.1477 no 1_554
H18 H21B 3.4998 no 1_565
H18 H23 3.5966 no 1_565
H19 H8 3.3262 no 1_545
H19 H1B 3.2535 no 1_545
H20 C46 3.5759 no 1_554
H20 H46 2.6357 no 1_554
H21A C46 3.3212 no 1_554
H21A C47 3.5949 no 1_554
H21A H46 2.6319 no 1_554
H21A H47 3.1804 no 1_554
H21A H52A 3.0793 no 1_454
H21B C17 3.4612 no 1_545
H21B H17 3.2020 no 1_545
H21B H18 3.4998 no 1_545
H22A C16 3.4110 no 1_545
H22A C17 3.4366 no 1_545
H22A C57 2.9761 no 1_544
H22A H16 3.3634 no 1_545
H22A H17 3.4062 no 1_545
H22A H47 3.0040 no 1_554
H22A H57A 3.0432 no 1_544
H22A H57B 2.7245 no 1_544
H22A H57C 2.6669 no 1_544
H22B C46 3.3100 no 1_554
H22B C47 3.1814 no 1_554
H22B H46 2.7787 no 1_554
H22B H47 2.5217 no 1_554
H22B H57A 3.5484 no 1_544
H22B H57B 3.3679 no 1_544
H23 C13 3.3736 no 1_545
H23 C14 3.5468 no 1_545
H23 C16 3.5470 no 1_545
H23 C17 3.3375 no 1_545
H23 C18 3.2351 no 1_545
H23 H18 3.5966 no 1_545
H23 H1B 2.9173 no 1_545
H24B H1B 3.0070 no 1_545
H25 H1A 3.5755 no 1_455
H26A H9 3.3360 no 1_545
H26A H33 2.8432 no 1_455
H26B H14 3.1618 no 1_455
H26C C14 3.5737 no 1_455
H26C C33 3.4988 no 1_455
H26C H1A 2.6257 no 1_455
H26C H14 2.6372 no 1_455
H26C H33 2.5916 no 1_455
H27A C14 3.1632 no 1_455
H27A C15 3.5177 no 1_455
H27A C28 3.5211 no 1_465
H27A H1A 2.8529 no 1_455
H27A H14 2.6129 no 1_455
H27A H15 3.2898 no 1_455
H27A H28B 3.2789 no 1_465
H27A H28C 2.8711 no 1_465
H27B C14 3.4861 no 1_455
H27B C15 3.4505 no 1_455
H27B H14 2.9111 no 1_455
H27B H15 2.8444 no 1_455
H27B H46 3.3939 no 1_554
H27B H52A 2.9296 no 1_454
H27C C46 3.4578 no 1_554
H27C H28C 3.3625 no 1_465
H27C H45 3.3952 no 1_554
H27C H46 2.7153 no 1_554
H28A H57B 3.3188 no 1_544
H28A H58A 2.8997 no 1_554
H28B C15 3.3298 no 1_545
H28B C16 3.5477 no 1_545
H28B C57 3.5901 no 1_544
H28B H15 3.3387 no 1_545
H28B H27A 3.2789 no 1_645
H28B H51A 2.9430 no 1_544
H28B H57B 2.7475 no 1_544
H28C C27 3.5533 no 1_645
H28C H27A 2.8711 no 1_645
H28C H27C 3.3625 no 1_645
H33 C26 3.1593 no 1_655
H33 H9 2.9334 no 1_645
H33 H11 3.1816 no 1_655
H33 H12 3.5883 no 1_655
H33 H26A 2.8432 no 1_655
H33 H26C 2.5916 no 1_655
H34 C12 3.4371 no 1_655
H34 C39 3.4828 no 1_645
H34 C40 3.4157 no 1_645
H34 H9 2.9193 no 1_645
H34 H11 3.3079 no 1_655
H34 H12 2.8982 no 1_655
H34 H39 2.9870 no 1_645
H34 H40 2.9173 no 1_645
H34 H31C 3.3832 no 1_655
H35 C40 3.1610 no 1_645
H35 B31 2.7454 no 1_655
H35 H31A 2.8248 no 1_655
H35 H39 3.2686 no 1_645
H35 H40 2.3008 no 1_645
H35 H31B 2.2670 no 1_655
H35 H31C 2.7143 no 1_655
H38 C56 3.0686 no 1_455
H38 H56A 2.5662 no 1_455
H38 H56B 2.8360 no 1_455
H38 H56C 3.3532 no 1_455
H39 C34 3.0896 no 1_465
H39 C35 3.2192 no 1_465
H39 H34 2.9870 no 1_465
H39 H35 3.2686 no 1_465
H39 H54B 3.0762 no 1_465
H39 H56C 3.3410 no 1_455
H40 C34 3.2527 no 1_465
H40 C35 2.9159 no 1_465
H40 C54 3.5974 no 1_465
H40 B31 2.8770 no 1_565
H40 H31A 2.0772 no 1_565
H40 H5 3.5916 no 1_565
H40 H34 2.9173 no 1_465
H40 H35 2.3008 no 1_465
H40 H53 3.3358 no 1_465
H40 H54B 2.8213 no 1_465
H40 H58C 3.5071 no 1_465
H40 H31B 3.0586 no 1_565
H40 H31C 3.1035 no 1_565
H41 C4 3.3750 no 1_565
H41 C5 3.0555 no 1_565
H41 H31A 2.5176 no 1_565
H41 H4 3.0655 no 1_565
H41 H5 2.4475 no 1_565
H41 H48 3.1440 no 1_565
H44 H51B 3.4479 no 1_455
H44 H56B 3.3648 no 1_455
H44 H58C 2.9324 no 1_465
H45 C16 3.4713 no 1_556
H45 H16 2.7961 no 1_556
H45 H17 3.1477 no 1_556
H45 H27C 3.3952 no 1_556
H45 H51B 3.4128 no 1_455
H45 H58B 3.5579 no 1_465
H46 C16 3.2824 no 1_556
H46 C20 3.3058 no 1_556
H46 C21 3.1740 no 1_556
H46 C22 3.4083 no 1_556
H46 C27 3.4210 no 1_556
H46 H16 2.8988 no 1_556
H46 H20 2.6357 no 1_556
H46 H21A 2.6319 no 1_556
H46 H22B 2.7787 no 1_556
H46 H27B 3.3939 no 1_556
H46 H27C 2.7153 no 1_556
H46 H52A 3.2828 no 1_455
H47 C22 3.1355 no 1_556
H47 C57 3.2755 no 1_545
H47 H21A 3.1804 no 1_556
H47 H22A 3.0040 no 1_556
H47 H22B 2.5217 no 1_556
H47 H57A 2.4557 no 1_545
H47 H57B 3.4189 no 1_545
H47 H57C 3.5581 no 1_545
H47 H58B 3.4583 no 1_455
H48 H41 3.1440 no 1_545
H48 H53 3.3937 no 1_455
H48 H56C 3.4286 no 1_545
H48 H57A 3.1367 no 1_545
H49 B31 3.1169 no 1_655
H49 H31A 3.4380 no 1_655
H49 H31B 2.0695 no 1_655
H50 H15 3.5505 no 1_556
H50 H16 2.7742 no 1_556
H51A C15 3.4084 no 1_556
H51A H15 2.7695 no 1_556
H51A H16 3.2210 no 1_556
H51A H28B 2.9430 no 1_566
H51B C44 3.2099 no 1_655
H51B C45 3.1889 no 1_655
H51B H44 3.4479 no 1_655
H51B H45 3.4128 no 1_655
H51B H31B 3.2922 no 1_655
H52A C46 3.2588 no 1_655
H52A C47 3.4704 no 1_655
H52A H15 3.1668 no 1_556
H52A H21A 3.0793 no 1_656
H52A H27B 2.9296 no 1_656
H52A H46 3.2828 no 1_655
H52B C15 3.3326 no 1_556
H52B H15 2.4657 no 1_556
H52B H16 3.5567 no 1_556
H53 C47 3.4040 no 1_655
H53 C48 3.2569 no 1_655
H53 B31 3.5197 no 1_655
H53 H31A 3.1799 no 1_655
H53 H40 3.3358 no 1_645
H53 H48 3.3937 no 1_655
H53 H31B 2.9462 no 1_655
H54B C39 3.3163 no 1_645
H54B C40 3.2197 no 1_645
H54B H39 3.0762 no 1_645
H54B H40 2.8213 no 1_645
H56A C38 3.3184 no 1_655
H56A H38 2.5662 no 1_655
H56A H31B 2.9657 no 1_655
H56B C38 3.2309 no 1_655
H56B H38 2.8360 no 1_655
H56B H44 3.3648 no 1_655
H56B H58C 3.4932 no 1_565
H56B H31B 3.3400 no 1_655
H56C H38 3.3532 no 1_655
H56C H39 3.3410 no 1_655
H56C H48 3.4286 no 1_565
H57A C47 3.2446 no 1_565
H57A C48 3.5692 no 1_565
H57A H22A 3.0432 no 1_566
H57A H22B 3.5484 no 1_566
H57A H47 2.4557 no 1_565
H57A H48 3.1367 no 1_565
H57A H58B 3.5569 no 1_465
H57B C22 3.4353 no 1_566
H57B C28 3.4136 no 1_566
H57B H16 3.3932 no 1_556
H57B H22A 2.7245 no 1_566
H57B H22B 3.3679 no 1_566
H57B H28A 3.3188 no 1_566
H57B H28B 2.7475 no 1_566
H57B H47 3.4189 no 1_565
H57C C16 3.2042 no 1_556
H57C H16 2.4560 no 1_556
H57C H22A 2.6669 no 1_566
H57C H47 3.5581 no 1_565
H57C H58B 3.5366 no 1_465
H58A H28A 2.8997 no 1_556
H58B H45 3.5579 no 1_645
H58B H47 3.4583 no 1_655
H58B H57A 3.5569 no 1_645
H58B H57C 3.5366 no 1_645
H58C C39 3.5679 no 1_645
H58C C40 3.3701 no 1_645
H58C H40 3.5071 no 1_645
H58C H44 2.9324 no 1_645
H58C H56B 3.4932 no 1_545
H1B C3 3.0692 no 1_565
H1B C4 3.5025 no 1_565
H1B C24 3.5901 no 1_565
H1B H3 2.2659 no 1_565
H1B H4 3.1749 no 1_565
H1B H19 3.2535 no 1_565
H1B H23 2.9173 no 1_565
H1B H24B 3.0070 no 1_565
H1C C4 3.5804 no 1_565
H1C C11 3.5013 no 1_655
H1C H3 3.2993 no 1_565
H1C H4 2.8312 no 1_565
H1C H11 2.6772 no 1_655
H31B C35 3.1413 no 1_455
H31B C49 3.0484 no 1_455
H31B C56 3.5807 no 1_455
H31B H35 2.2670 no 1_455
H31B H40 3.0586 no 1_545
H31B H49 2.0695 no 1_455
H31B H51B 3.2922 no 1_455
H31B H53 2.9462 no 1_455
H31B H56A 2.9657 no 1_455
H31B H56B 3.3400 no 1_455
H31C C35 3.4129 no 1_455
H31C H34 3.3832 no 1_455
H31C H35 2.7143 no 1_455
H31C H40 3.1035 no 1_545

loop_
_geom_torsion_atom_site_label_1
_geom_torsion_atom_site_label_2
_geom_torsion_atom_site_label_3
_geom_torsion_atom_site_label_4
_geom_torsion
_geom_torsion_publ_flag
C1 P1 C7 C8 140.7(7) no
C1 P1 C7 C12 -38.4(10) no
C7 P1 C1 C2 88.3(8) no
C7 P1 C1 C6 -88.3(8) no
C1 P1 C13 C14 -65.4(10) no
C1 P1 C13 C18 122.2(10) no
C13 P1 C1 C2 -23.4(9) no
C13 P1 C1 C6 160.0(7) no
B1 P1 C1 C2 -142.0(8) no
B1 P1 C1 C6 41.5(8) no
C7 P1 C13 C14 -178.3(8) no
C7 P1 C13 C18 9.3(12) no
C13 P1 C7 C8 -105.5(9) no
C13 P1 C7 C12 75.3(9) no
B1 P1 C7 C8 8.6(10) no
B1 P1 C7 C12 -170.5(8) no
B1 P1 C13 C14 61.3(10) no
B1 P1 C13 C18 -111.1(10) no
C31 P2 C37 C38 143.5(8) no
C31 P2 C37 C42 -40.9(10) no
C37 P2 C31 C32 -93.2(8) no
C37 P2 C31 C36 87.8(8) no
C31 P2 C43 C44 124.4(8) no
C31 P2 C43 C48 -62.7(9) no
C43 P2 C31 C32 154.2(6) no
C43 P2 C31 C36 -24.8(8) no
B31 P2 C31 C32 35.9(9) no
B31 P2 C31 C36 -143.1(7) no
C37 P2 C43 C44 10.0(10) no
C37 P2 C43 C48 -177.0(8) no
C43 P2 C37 C38 -100.3(9) no
C43 P2 C37 C42 75.3(9) no
B31 P2 C37 C38 11.5(11) no
B31 P2 C37 C42 -172.9(8) no
B31 P2 C43 C44 -108.6(9) no
B31 P2 C43 C48 64.4(8) no
C2 O1 C19 C20 170.4(7) no
C2 O1 C19 C24 -67.6(10) no
C19 O1 C2 C1 163.1(7) no
C19 O1 C2 C3 -16.6(12) no
C6 O2 C32 C31 -132.9(8) no
C6 O2 C32 C33 53.2(11) no
C32 O2 C6 C1 -143.2(8) no
C32 O2 C6 C5 42.6(12) no
C36 O3 C49 C50 166.6(7) no
C36 O3 C49 C54 -73.4(9) no
C49 O3 C36 C31 171.7(7) no
C49 O3 C36 C35 -13.0(13) no
P1 C1 C2 O1 -0.8(13) no
P1 C1 C2 C3 178.9(6) no
P1 C1 C6 O2 5.8(12) no
P1 C1 C6 C5 179.9(6) no
C2 C1 C6 O2 -171.1(8) no
C2 C1 C6 C5 3.0(14) no
C6 C1 C2 O1 175.8(8) no
C6 C1 C2 C3 -4.5(14) no
O1 C2 C3 C4 -175.2(8) no
C1 C2 C3 C4 5.1(16) no
C2 C3 C4 C5 -3.9(16) no
C3 C4 C5 C6 2.4(16) no
C4 C5 C6 O2 171.8(9) no
C4 C5 C6 C1 -2.1(16) no
P1 C7 C8 C9 179.1(8) no
P1 C7 C12 C11 179.8(8) no
C8 C7 C12 C11 0.7(18) no
C12 C7 C8 C9 -1.7(18) no
C7 C8 C9 C10 2(3) no
C8 C9 C10 C11 -1(3) no
C9 C10 C11 C12 -0(3) no
C10 C11 C12 C7 0(2) no
P1 C13 C14 C15 -174.5(9) no
P1 C13 C18 C17 174.6(9) no
C14 C13 C18 C17 2(2) no
C18 C13 C14 C15 -2(2) no
C13 C14 C15 C16 1(3) no
C14 C15 C16 C17 0(3) no
C15 C16 C17 C18 0(3) no
C16 C17 C18 C13 -2(3) no
O1 C19 C20 C21 179.5(7) no
O1 C19 C20 C25 -52.9(11) no
O1 C19 C24 C23 -179.0(6) no
C20 C19 C24 C23 -60.7(10) no
C24 C19 C20 C21 58.1(11) no
C24 C19 C20 C25 -174.3(8) no
C19 C20 C21 C22 -55.6(10) no
C19 C20 C25 C26 -66.5(13) no
C19 C20 C25 C27 170.9(9) no
C21 C20 C25 C26 57.7(11) no
C21 C20 C25 C27 -64.9(11) no
C25 C20 C21 C22 177.6(7) no
C20 C21 C22 C23 56.8(11) no
C21 C22 C23 C24 -57.2(12) no
C21 C22 C23 C28 -179.4(9) no
C22 C23 C24 C19 58.8(10) no
C28 C23 C24 C19 -178.0(7) no
P2 C31 C32 O2 8.8(11) no
P2 C31 C32 C33 -177.7(6) no
P2 C31 C36 O3 -5.0(12) no
P2 C31 C36 C35 179.5(6) no
C32 C31 C36 O3 176.0(7) no
C32 C31 C36 C35 0.5(13) no
C36 C31 C32 O2 -172.1(7) no
C36 C31 C32 C33 1.4(13) no
O2 C32 C33 C34 172.5(7) no
C31 C32 C33 C34 -0.8(14) no
C32 C33 C34 C35 -1.9(15) no
C33 C34 C35 C36 3.7(15) no
C34 C35 C36 O3 -178.0(8) no
C34 C35 C36 C31 -3.0(14) no
P2 C37 C38 C39 177.4(8) no
P2 C37 C42 C41 -175.0(7) no
C38 C37 C42 C41 0.5(17) no
C42 C37 C38 C39 1.9(18) no
C37 C38 C39 C40 -5(2) no
C38 C39 C40 C41 7(2) no
C39 C40 C41 C42 -4(2) no
C40 C41 C42 C37 0.6(18) no
P2 C43 C44 C45 174.0(8) no
P2 C43 C48 C47 -175.1(7) no
C44 C43 C48 C47 -1.9(16) no
C48 C43 C44 C45 1.2(18) no
C43 C44 C45 C46 0.6(19) no
C44 C45 C46 C47 -2(2) no
C45 C46 C47 C48 1(2) no
C46 C47 C48 C43 0.9(18) no
O3 C49 C50 C51 178.5(7) no
O3 C49 C50 C55 -56.3(11) no
O3 C49 C54 C53 -178.9(6) no
C50 C49 C54 C53 -61.9(10) no
C54 C49 C50 C51 59.7(11) no
C54 C49 C50 C55 -175.0(8) no
C49 C50 C51 C52 -57.7(11) no
C49 C50 C55 C56 -55.3(15) no
C49 C50 C55 C57 176.6(9) no
C51 C50 C55 C56 65.6(13) no
C51 C50 C55 C57 -62.5(13) no
C55 C50 C51 C52 179.1(8) no
C50 C51 C52 C53 58.9(13) no
C51 C52 C53 C54 -57.4(16) no
C51 C52 C53 C58 -178.5(11) no
C52 C53 C54 C49 58.7(13) no
C58 C53 C54 C49 -178.6(8) no
